data_2022339
loop_
_publ_author_name
'Gizatullin, Amir'
'Becker, Jonathan'
'Islamov, Daut'
'Serov, Nikita'
'Schindler, Siegfried'
'Klimovitskii, Alexander'
'Shtyrlin, Valery'

_publ_section_title
;
 Synthesis and structure of a complex of copper(I) with L-cysteine and
 chloride ions containing Cu12S6 nanoclusters
;
_journal_coeditor_code HB7953
_journal_issue 4
_journal_name_full 'Acta Crystallographica Section E Crystallographic Communications'
_journal_page_first 324
_journal_page_last 330
_journal_paper_doi 10.1107/S2056989021002012
_journal_volume 77
_journal_year 2021
_chemical_absolute_configuration ad
_chemical_formula_iupac '[Cu32 Cl32 (C3 H6 N O2 S)12], 2.68H 1.97O'
_chemical_formula_moiety 'C36 H72 Cl32 Cu32 N12 O24 S12, 2.68H 1.97O'
_chemical_formula_sum 'C36 H74.68 Cl32 Cu32 N12 O25.97 S12'
_chemical_formula_weight 4643.74
_chemical_name_systematic
'Poly[[tetra-\m~3~-chlorido-deca-\m~2~-chlorido-dichloridohexakis(\m~4~-<i>L</i>-cysteinato)hexadecacopper] polyhydrate]'
_space_group_crystal_system monoclinic
_space_group_IT_number 5
_space_group_name_Hall 'C 2y'
_space_group_name_H-M_alt 'C 1 2 1'
_atom_sites_solution_hydrogens mixed
_atom_sites_solution_primary dual
_atom_sites_solution_secondary difmap
_audit_creation_method SHELXL-2018/3
_cell_angle_alpha 90
_cell_angle_beta 97.3964(14)
_cell_angle_gamma 90
_cell_formula_units_Z 4
_cell_length_a 29.4665(14)
_cell_length_b 22.1299(11)
_cell_length_c 28.9371(14)
_cell_measurement_reflns_used 9656
_cell_measurement_temperature 100(2)
_cell_measurement_theta_max 27.03
_cell_measurement_theta_min 2.28
_cell_volume 18712.6(16)
_computing_cell_refinement
;
SAINT (Bruker, 2017)
;
_computing_data_collection
;
APEX3 (Bruker, 2017)
;
_computing_data_reduction
;
SAINT (Bruker, 2017)
;
_computing_molecular_graphics
;
SHELXTL (Sheldrick, 2008)
;
_computing_publication_material
;
SHELXTL (Sheldrick, 2008)
;
_computing_structure_refinement
;
<i>SHELXL2018/3</i> (Sheldrick, 2015b)
;
_computing_structure_solution
;
SHELXT2015 (Sheldrick, 2015a)
;
_diffrn_ambient_temperature 100(2)
_diffrn_detector_area_resol_mean 10.4167
_diffrn_measured_fraction_theta_full 0.999
_diffrn_measured_fraction_theta_max 0.999
_diffrn_measurement_device_type 'Bruker PHOTON100'
_diffrn_measurement_method '\f and \w scans'
_diffrn_radiation_type MoK\a
_diffrn_radiation_wavelength 0.71073
_diffrn_reflns_av_R_equivalents 0.0495
_diffrn_reflns_av_unetI/netI 0.0414
_diffrn_reflns_limit_h_max 35
_diffrn_reflns_limit_h_min -35
_diffrn_reflns_limit_k_max 26
_diffrn_reflns_limit_k_min -26
_diffrn_reflns_limit_l_max 34
_diffrn_reflns_limit_l_min -34
_diffrn_reflns_number 189540
_diffrn_reflns_theta_full 25.027
_diffrn_reflns_theta_max 25.027
_diffrn_reflns_theta_min 1.394
_diffrn_source 'I\mS micro-focus sealed tube, multilayer optics'
_exptl_absorpt_coefficient_mu 4.176
_exptl_absorpt_correction_T_max 0.7456
_exptl_absorpt_correction_T_min 0.4873
_exptl_absorpt_correction_type multi-scan
_exptl_absorpt_process_details
;
(SADABS; Sheldrick, 2016)
;
_exptl_crystal_colour colourless
_exptl_crystal_density_diffrn 1.648
_exptl_crystal_density_method 'not measured'
_exptl_crystal_description block
_exptl_crystal_F_000 8986
_exptl_crystal_size_max 0.360
_exptl_crystal_size_mid 0.312
_exptl_crystal_size_min 0.127
_refine_diff_density_max 0.556
_refine_diff_density_min -0.738
_refine_ls_abs_structure_details
;
Flack <i>x</i> determined using 10959 quotients
[(<i>I</i>^+^)-(<i>I</i>^-^)]/[(<i>I</i>^+^)+(<i>I</i>^-^)]
(Parsons <i>et al.</i>,  2013)
;
_refine_ls_abs_structure_Flack 0.030(4)
_refine_ls_extinction_method none
_refine_ls_goodness_of_fit_ref 1.085
_refine_ls_hydrogen_treatment mixed
_refine_ls_matrix_type full
_refine_ls_number_parameters 1568
_refine_ls_number_reflns 33050
_refine_ls_number_restraints 1778
_refine_ls_restrained_S_all 1.097
_refine_ls_R_factor_all 0.0584
_refine_ls_R_factor_gt 0.0412
_refine_ls_shift/su_max 0.005
_refine_ls_shift/su_mean 0.000
_refine_ls_structure_factor_coef Fsqd
_refine_ls_weighting_details 'w=1/[\s^2^(Fo^2^)+(0.0624P)^2^+8.4715P] where P=(Fo^2^+2Fc^2^)/3'
_refine_ls_weighting_scheme calc
_refine_ls_wR_factor_gt 0.1062
_refine_ls_wR_factor_ref 0.1138
_reflns_number_gt 26149
_reflns_number_total 33050
_reflns_threshold_expression 'I > 2\s(I)'
_cod_data_source_file hb7953sup1.cif
_cod_data_source_block I
_cod_original_sg_symbol_H-M 'C 2'
_cod_database_code 2022339
_shelx_space_group_comment
;
The symmetry employed for this shelxl refinement is uniquely defined
by the following loop, which should always be used as a source of
symmetry information in preference to the above space-group names.
They are only intended as comments.
;
_shelx_estimated_absorpt_t_min 0.315
_shelx_estimated_absorpt_t_max 0.619

loop_
_space_group_symop_operation_xyz
'x, y, z'
'-x, y, -z'
'x+1/2, y+1/2, z'
'-x+1/2, y+1/2, -z'

loop_
_atom_site_type_symbol
_atom_site_label
_atom_site_fract_x
_atom_site_fract_y
_atom_site_fract_z
_atom_site_U_iso_or_equiv
_atom_site_adp_type
_atom_site_calc_flag
_atom_site_occupancy
_atom_site_disorder_assembly
_atom_site_disorder_group
Cu Cu1 0.23519(5) 0.31230(6) 0.54032(5) 0.0579(4) Uani d 1 . .
Cu Cu2 0.20172(5) 0.44258(8) 0.54083(5) 0.0691(5) Uani d 1 . .
Cu Cu3 0.26766(5) 0.41381(6) 0.47398(5) 0.0672(5) Uani d 1 . .
Cu Cu4 0.17391(5) 0.36921(6) 0.46655(5) 0.0559(4) Uani d 1 . .
Cu Cu5 0.21846(5) 0.58001(6) 0.51074(5) 0.0567(4) Uani d 1 . .
Cu Cu6 0.13091(5) 0.53887(6) 0.51306(6) 0.0630(5) Uani d 1 . .
Cu Cu7 0.09631(5) 0.44665(8) 0.42588(6) 0.0798(5) Uani d 1 . .
Cu Cu8 0.10651(7) 0.57526(9) 0.40780(7) 0.0977(7) Uani d 1 . .
Cu Cu9 0.02387(5) 0.54135(7) 0.45601(6) 0.0745(5) Uani d 1 . .
Cu Cu10 0.20700(6) 0.61803(6) 0.41657(6) 0.0698(5) Uani d 1 . .
Cu Cu11 0.28239(5) 0.67012(6) 0.48669(5) 0.0626(5) Uani d 1 . .
Cu Cu12 0.28192(5) 0.54007(6) 0.45474(5) 0.0614(4) Uani d 1 . .
Cu Cu13 0.17952(6) 0.53201(8) 0.33686(5) 0.0785(5) Uani d 1 . .
Cu Cu14 0.15793(5) 0.40690(7) 0.36370(5) 0.0695(5) Uani d 1 . .
Cu Cu15 0.25597(7) 0.45178(6) 0.37674(6) 0.0824(6) Uani d 1 . .
Cu Cu16 0.20923(6) 0.43008(6) 0.27659(5) 0.0651(5) Uani d 1 . .
Cl Cl17 0.22173(9) 0.37582(11) 0.19939(9) 0.0545(7) Uani d 1 . .
Cl Cl18 0.34231(11) 0.45854(12) 0.21509(10) 0.0665(8) Uani d 1 . .
Cl Cl19 0.33498(9) 0.28328(11) 0.24565(9) 0.0570(7) Uani d 1 . .
Cl Cl20 0.19600(9) 0.48492(10) 0.00147(9) 0.0517(7) Uani d 1 . .
Cl Cl21 0.40264(9) 0.49108(12) 0.11204(9) 0.0552(7) Uani d 1 . .
Cl Cl22 0.32955(9) 0.54141(10) 0.00565(9) 0.0505(6) Uani d 1 . .
Cl Cl23 0.27217(9) 0.44123(11) -0.09437(9) 0.0510(6) Uani d 1 . .
Cl Cl24 0.48113(8) 0.37736(11) 0.06546(9) 0.0475(6) Uani d 1 . .
Cl Cl25 0.44196(8) 0.25954(10) -0.03622(9) 0.0457(6) Uani d 1 . .
Cl Cl26 0.31903(10) 0.28123(11) -0.09826(9) 0.0569(7) Uani d 1 . .
Cl Cl27 0.46038(9) 0.20465(13) 0.09290(11) 0.0633(8) Uani d 1 . .
Cl Cl28 0.15872(11) 0.35724(12) 0.07666(11) 0.0684(8) Uani d 1 . .
Cl Cl29 0.36295(11) 0.16125(14) 0.15790(12) 0.0724(9) Uani d 1 . .
Cl Cl30 0.16584(9) 0.20464(11) 0.03029(10) 0.0576(7) Uani d 1 . .
Cl Cl31 0.26426(9) 0.09887(10) 0.07751(9) 0.0544(7) Uani d 1 . .
Cl Cl32 0.24954(9) 0.15419(10) -0.05720(9) 0.0499(7) Uani d 1 . .
Cu Cu17 0.29960(5) 0.37517(6) 0.23092(5) 0.0575(4) Uani d 1 . .
Cu Cu18 0.34600(5) 0.40742(6) 0.14677(5) 0.0554(4) Uani d 1 . .
Cu Cu19 0.32706(5) 0.27978(6) 0.16614(5) 0.0544(4) Uani d 1 . .
Cu Cu20 0.25792(4) 0.35959(5) 0.13493(4) 0.0491(4) Uani d 1 . .
Cu Cu21 0.34111(5) 0.45217(6) 0.05047(5) 0.0597(5) Uani d 1 . .
Cu Cu22 0.40555(4) 0.36029(5) 0.07127(4) 0.0449(4) Uani d 1 . .
Cu Cu23 0.38409(5) 0.23608(6) 0.09839(5) 0.0588(4) Uani d 1 . .
Cu Cu24 0.27759(5) 0.23655(6) -0.01539(6) 0.0726(5) Uani d 1 . .
Cu Cu25 0.21648(5) 0.28572(6) 0.05507(5) 0.0591(4) Uani d 1 . .
Cu Cu26 0.47292(4) 0.27944(6) 0.04148(5) 0.0530(4) Uani d 1 . .
Cu Cu27 0.24038(5) 0.40504(5) 0.03107(5) 0.0531(4) Uani d 1 . .
Cu Cu28 0.26203(5) 0.50137(6) -0.02970(5) 0.0547(4) Uani d 1 . .
Cu Cu29 0.29722(5) 0.37054(8) -0.03934(5) 0.0725(5) Uani d 1 . .
Cu Cu30 0.37891(4) 0.28444(5) -0.00011(5) 0.0526(4) Uani d 1 . .
Cu Cu31 0.29053(5) 0.19625(5) 0.07819(5) 0.0558(4) Uani d 1 . .
Cu Cu32 0.21772(5) 0.13500(6) 0.01025(5) 0.0584(4) Uani d 1 . .
Cl Cl1 0.21146(14) 0.37186(13) 0.59869(11) 0.0872(11) Uani d 1 . .
Cl Cl2 0.17357(9) 0.26957(10) 0.49121(10) 0.0506(7) Uani d 1 . .
Cl Cl3 0.30254(9) 0.33463(13) 0.51603(12) 0.0676(8) Uani d 1 . .
Cl Cl4 0.25123(12) 0.65910(13) 0.55372(10) 0.0698(9) Uani d 1 . .
Cl Cl5 0.16698(12) 0.54014(15) 0.59363(11) 0.0775(9) Uani d 1 . .
Cl Cl6 0.24411(10) 0.71154(11) 0.41794(10) 0.0596(7) Uani d 1 . .
Cl Cl7 0.05734(10) 0.56982(13) 0.52772(12) 0.0727(9) Uani d 1 . .
Cl Cl8 0.34112(11) 0.60748(13) 0.47090(12) 0.0725(9) Uani d 1 . .
Cl Cl9 0.03342(11) 0.60746(15) 0.39359(13) 0.0813(10) Uani d 1 . .
Cl Cl10 0.01797(10) 0.44353(12) 0.42994(12) 0.0674(8) Uani d 1 . .
Cl Cl11 0.09607(10) 0.32954(13) 0.39005(11) 0.0674(8) Uani d 1 . .
Cl Cl12 0.19252(11) 0.52940(12) 0.26019(10) 0.0651(8) Uani d 1 . .
Cl Cl13 0.14881(11) 0.37007(14) 0.28865(10) 0.0691(8) Uani d 1 . .
Cl Cl14 0.28293(10) 0.40796(12) 0.31312(9) 0.0584(7) Uani d 1 . .
Cl Cl15 0.34099(11) 0.44163(14) 0.43265(11) 0.0729(8) Uani d 1 . .
Cl Cl16 0.14480(14) 0.65016(15) 0.33655(12) 0.0871(11) Uani d 1 . .
S S1_1 0.1561(9) 0.6131(9) 0.4672(12) 0.052(3) Uani d 0.658(9) A 1
O O1_1 0.0759(5) 0.8191(6) 0.4557(6) 0.113(5) Uani d 0.658(9) A 1
O O2_1 0.0863(8) 0.7659(9) 0.5246(7) 0.118(5) Uani d 0.658(9) A 1
N N1_1 0.1252(7) 0.7406(8) 0.4156(6) 0.111(6) Uani d 0.658(9) A 1
H H1A_1 0.151161 0.719806 0.412019 0.166 Uiso calc 0.658(9) A 1
H H1B_1 0.131609 0.780828 0.417792 0.166 Uiso calc 0.658(9) A 1
H H1C_1 0.103787 0.733853 0.390538 0.166 Uiso calc 0.658(9) A 1
C C1_1 0.1448(12) 0.6878(13) 0.4909(10) 0.070(4) Uani d 0.658(9) A 1
H H1D_1 0.136453 0.683168 0.522750 0.084 Uiso calc 0.658(9) A 1
H H1E_1 0.172790 0.712814 0.492789 0.084 Uiso calc 0.658(9) A 1
C C2_1 0.1065(7) 0.7191(7) 0.4607(6) 0.080(4) Uani d 0.658(9) A 1
H H2_1 0.081462 0.689175 0.451812 0.096 Uiso calc 0.658(9) A 1
C C3_1 0.0861(7) 0.7744(8) 0.4811(7) 0.090(4) Uani d 0.658(9) A 1
S S1A_1 0.1520(18) 0.6071(19) 0.464(2) 0.059(5) Uani d 0.342(9) A 2
O O1A_1 0.0945(11) 0.8049(13) 0.5349(12) 0.105(7) Uani d 0.342(9) A 2
O O2A_1 0.1397(11) 0.7542(13) 0.5775(12) 0.101(8) Uani d 0.342(9) A 2
N N1A_1 0.0682(12) 0.7037(16) 0.4767(13) 0.103(7) Uani d 0.342(9) A 2
H H1AA_1 0.061418 0.664940 0.467933 0.154 Uiso calc 0.342(9) A 2
H H1AB_1 0.071144 0.726452 0.451103 0.154 Uiso calc 0.342(9) A 2
H H1AC_1 0.045293 0.718996 0.491569 0.154 Uiso calc 0.342(9) A 2
C C1A_1 0.140(2) 0.685(3) 0.483(2) 0.070(4) Uani d 0.342(9) A 2
H H1BA_1 0.169334 0.700592 0.498029 0.084 Uiso calc 0.342(9) A 2
H H1BB_1 0.132959 0.708072 0.453391 0.084 Uiso calc 0.342(9) A 2
C C2A_1 0.1108(13) 0.7049(16) 0.5080(15) 0.080(4) Uani d 0.342(9) A 2
H H2A_1 0.107182 0.669949 0.529161 0.096 Uiso calc 0.342(9) A 2
C C3A_1 0.1142(19) 0.759(2) 0.542(2) 0.089(5) Uani d 0.342(9) A 2
S S1_2 0.26016(10) 0.49555(12) 0.51876(9) 0.0543(7) Uani d 1 . .
O O1_2 0.3397(6) 0.4979(8) 0.6846(5) 0.194(7) Uani d 1 . .
O O2_2 0.3717(6) 0.4512(8) 0.6279(5) 0.207(7) Uani d 1 . .
N N1_2 0.2702(5) 0.5443(6) 0.6317(5) 0.134(5) Uani d 1 . .
H H1A_2 0.283616 0.579645 0.624647 0.202 Uiso calc 1 . .
H H1B_2 0.271827 0.540574 0.663135 0.202 Uiso calc 1 . .
H H1C_2 0.240393 0.544265 0.618745 0.202 Uiso calc 1 . .
C C1_2 0.3100(4) 0.4995(7) 0.5638(4) 0.087(3) Uani d 1 . .
H H1AA_2 0.332332 0.467894 0.557937 0.104 Uiso calc 1 . .
H H1AB_2 0.325032 0.539330 0.562332 0.104 Uiso calc 1 . .
C C2_2 0.2956(5) 0.4905(7) 0.6119(4) 0.113(4) Uani d 1 . .
H H2_2 0.274803 0.454690 0.610315 0.136 Uiso calc 1 . .
C C3_2 0.3374(6) 0.4757(9) 0.6452(5) 0.139(5) Uani d 1 . .
S S1_3 0.13160(9) 0.43683(12) 0.49842(10) 0.0559(8) Uani d 1 . .
O O1_3 0.0699(3) 0.3400(3) 0.6162(3) 0.064(2) Uani d 1 . .
O O2_3 0.0193(3) 0.2967(3) 0.5619(3) 0.062(2) Uani d 1 . .
N N1_3 0.0668(3) 0.3145(4) 0.4932(3) 0.060(2) Uani d 1 . .
H H1A_3 0.052131 0.343936 0.475120 0.091 Uiso calc 1 . .
H H1B_3 0.046652 0.284637 0.497854 0.091 Uiso calc 1 . .
H H1C_3 0.089799 0.298864 0.478603 0.091 Uiso calc 1 . .
C C1_3 0.0914(4) 0.4085(4) 0.5362(4) 0.058(3) Uani d 1 . .
H H1D_3 0.100998 0.423664 0.568113 0.069 Uiso calc 1 . .
H H1DE_3 0.060896 0.425945 0.525503 0.069 Uiso calc 1 . .
C C2_3 0.0863(3) 0.3404(4) 0.5387(3) 0.054(3) Uani d 1 . .
H H2_3 0.117107 0.322164 0.548152 0.064 Uiso calc 1 . .
C C3_3 0.0555(3) 0.3246(4) 0.5750(4) 0.053(3) Uani d 1 . .
S S1_4 0.24826(10) 0.55195(11) 0.38094(10) 0.0555(8) Uani d 1 . .
O O1_4 0.3746(4) 0.5903(4) 0.2768(4) 0.099(3) Uani d 1 . .
O O2_4 0.3076(4) 0.6387(5) 0.2617(3) 0.100(3) Uani d 1 . .
N N1_4 0.3531(4) 0.5391(5) 0.3535(3) 0.086(3) Uani d 1 . .
H H1A_4 0.365353 0.506414 0.340640 0.128 Uiso calc 1 . .
H H1B_4 0.342295 0.527912 0.380334 0.128 Uiso calc 1 . .
H H1C_4 0.375056 0.567934 0.360014 0.128 Uiso calc 1 . .
C C1_4 0.2815(4) 0.5998(4) 0.3464(4) 0.070(4) Uani d 1 . .
H H1AA_4 0.260230 0.623059 0.323806 0.085 Uiso calc 1 . .
H H1AB_4 0.299331 0.629054 0.367322 0.085 Uiso calc 1 . .
C C2_4 0.3144(4) 0.5642(5) 0.3198(4) 0.076(4) Uani d 1 . .
H H2_4 0.297116 0.529201 0.304379 0.091 Uiso calc 1 . .
C C3_4 0.3353(5) 0.5980(6) 0.2830(5) 0.085(4) Uani d 1 . .
S S1_5 0.2212(13) 0.3822(12) 0.4101(14) 0.042(3) Uani d 0.549(19) A 1
O O1_5 0.3101(6) 0.2390(8) 0.3591(7) 0.065(4) Uani d 0.549(19) A 1
O O2_5 0.2538(7) 0.1796(7) 0.3275(7) 0.070(4) Uani d 0.549(19) A 1
N N1_5 0.1852(7) 0.2529(8) 0.3495(9) 0.070(5) Uani d 0.549(19) A 1
H H1A_5 0.179836 0.233180 0.375827 0.105 Uiso calc 0.549(19) A 1
H H1B_5 0.181330 0.226863 0.324919 0.105 Uiso calc 0.549(19) A 1
H H1C_5 0.165145 0.284184 0.343973 0.105 Uiso calc 0.549(19) A 1
C C1_5 0.2459(11) 0.3084(13) 0.4011(10) 0.048(4) Uani d 0.549(19) A 1
H H1AA_5 0.279575 0.312745 0.406670 0.058 Uiso calc 0.549(19) A 1
H H1AB_5 0.237115 0.281074 0.425576 0.058 Uiso calc 0.549(19) A 1
C C2_5 0.2343(7) 0.2773(8) 0.3556(7) 0.053(3) Uani d 0.549(19) A 1
H H2_5 0.236155 0.308172 0.330686 0.063 Uiso calc 0.549(19) A 1
C C3_5 0.2687(7) 0.2277(8) 0.3484(9) 0.056(4) Uani d 0.549(19) A 1
S S1A_5 0.2191(17) 0.3740(15) 0.4142(18) 0.047(4) Uani d 0.451(19) A 2
O O1A_5 0.2899(9) 0.2343(11) 0.3394(8) 0.062(5) Uani d 0.451(19) A 2
O O2A_5 0.2275(9) 0.1722(9) 0.3300(8) 0.067(5) Uani d 0.451(19) A 2
N N1A_5 0.1740(8) 0.2498(11) 0.3727(9) 0.065(5) Uani d 0.451(19) A 2
H H1A1_5 0.150234 0.250176 0.349289 0.097 Uiso calc 0.451(19) A 2
H H1A2_5 0.167656 0.274871 0.395968 0.097 Uiso calc 0.451(19) A 2
H H1A3_5 0.178272 0.211565 0.384006 0.097 Uiso calc 0.451(19) A 2
C C1A_5 0.2514(16) 0.3002(19) 0.4055(15) 0.055(4) Uani d 0.451(19) A 2
H H1AC_5 0.282546 0.307891 0.397360 0.066 Uiso calc 0.451(19) A 2
H H1AD_5 0.253385 0.273703 0.433267 0.066 Uiso calc 0.451(19) A 2
C C2A_5 0.2129(12) 0.2691(12) 0.3560(11) 0.058(4) Uani d 0.451(19) A 2
H H2A_5 0.205748 0.299946 0.330870 0.070 Uiso calc 0.451(19) A 2
C C3A_5 0.2450(11) 0.2183(12) 0.3405(11) 0.059(4) Uani d 0.451(19) A 2
S S1_6 0.11738(19) 0.49435(19) 0.36352(19) 0.0583(11) Uani d 0.826(8) A 1
O O1_6 0.0079(5) 0.5202(8) 0.2134(5) 0.140(5) Uani d 0.826(8) A 1
O O2_6 0.0236(6) 0.4271(7) 0.2359(6) 0.157(6) Uani d 0.826(8) A 1
N N1_6 0.0591(6) 0.5742(6) 0.2781(6) 0.118(5) Uani d 0.826(8) A 1
H H1A_6 0.028620 0.579676 0.279043 0.176 Uiso calc 0.826(8) A 1
H H1B_6 0.067484 0.593466 0.252741 0.176 Uiso calc 0.826(8) A 1
H H1C_6 0.075139 0.589663 0.304429 0.176 Uiso calc 0.826(8) A 1
C C1_6 0.0642(5) 0.4796(8) 0.3219(5) 0.092(3) Uani d 0.826(8) A 1
H H1D_6 0.058696 0.435578 0.319164 0.110 Uiso calc 0.826(8) A 1
H H1E_6 0.037551 0.498417 0.333876 0.110 Uiso calc 0.826(8) A 1
C C2_6 0.0694(6) 0.5054(7) 0.2748(5) 0.109(4) Uani d 0.826(8) A 1
H H2_6 0.100328 0.497319 0.265367 0.131 Uiso calc 0.826(8) A 1
C C3_6 0.0289(7) 0.4819(6) 0.2374(7) 0.125(5) Uani d 0.826(8) A 1
O O3_6 0.0965(9) 0.5789(13) 0.1979(8) 0.174(11) Uani d 0.63(3) B 1
O O4_6 0.1142(9) 0.4710(12) 0.1799(9) 0.126(15) Uani d 0.34(2) C 1
H H4A_6 0.104(3) 0.457(2) 0.2032(15) 0.189 Uiso d 0.34(2) C 1
H H4B_6 0.119(4) 0.5077(14) 0.186(3) 0.189 Uiso d 0.34(2) C 1
S S1A_6 0.1183(9) 0.4940(7) 0.3643(9) 0.076(5) Uani d 0.174(8) A 2
O O1A_6 -0.0009(18) 0.566(3) 0.253(2) 0.131(9) Uani d 0.174(8) A 2
O O2A_6 0.0670(19) 0.557(3) 0.230(2) 0.131(7) Uani d 0.174(8) A 2
N N1A_6 0.039(2) 0.421(2) 0.298(3) 0.115(9) Uani d 0.174(8) A 2
H H1AA_6 0.046971 0.399268 0.273729 0.172 Uiso calc 0.174(8) A 2
H H1AB_6 0.008531 0.416314 0.299682 0.172 Uiso calc 0.174(8) A 2
H H1AC_6 0.055404 0.408946 0.324933 0.172 Uiso calc 0.174(8) A 2
C C1A_6 0.1033(14) 0.491(3) 0.2993(12) 0.093(4) Uani d 0.174(8) A 2
H H1BA_6 0.115553 0.526535 0.284486 0.111 Uiso calc 0.174(8) A 2
H H1BB_6 0.116165 0.453884 0.286595 0.111 Uiso calc 0.174(8) A 2
C C2A_6 0.049(2) 0.490(2) 0.290(2) 0.108(4) Uani d 0.174(8) A 2
H H2A_6 0.040481 0.508481 0.318976 0.130 Uiso calc 0.174(8) A 2
C C3A_6 0.0366(16) 0.543(2) 0.2528(15) 0.118(5) Uani d 0.174(8) A 2
S S1_7 0.36689(8) 0.38424(10) 0.00077(8) 0.0404(6) Uani d 1 . .
O O1_7 0.4468(2) 0.4789(3) -0.1283(3) 0.0589(19) Uani d 1 . .
O O2_7 0.4529(3) 0.5238(3) -0.0570(3) 0.071(2) Uani d 1 . .
N N1_7 0.3819(3) 0.4029(4) -0.1109(3) 0.060(2) Uani d 1 . .
H H1A_7 0.378061 0.421294 -0.139249 0.091 Uiso calc 1 . .
H H1B_7 0.354802 0.386784 -0.105029 0.091 Uiso calc 1 . .
H H1C_7 0.403111 0.373007 -0.110793 0.091 Uiso calc 1 . .
C C1_7 0.4124(3) 0.4198(4) -0.0277(3) 0.043(2) Uani d 1 . .
H H1AA_7 0.427358 0.451126 -0.006499 0.051 Uiso calc 1 . .
H H1AB_7 0.435787 0.388758 -0.031710 0.051 Uiso calc 1 . .
C C2_7 0.3979(4) 0.4484(4) -0.0740(3) 0.056(3) Uani d 1 . .
H H2_7 0.371636 0.475948 -0.070501 0.067 Uiso calc 1 . .
C C3_7 0.4356(4) 0.4859(4) -0.0895(4) 0.058(3) Uani d 1 . .
S S1_8 0.23844(8) 0.32201(10) -0.01282(9) 0.0447(6) Uani d 1 . .
O O1_8 0.1102(4) 0.2923(6) -0.1457(4) 0.126(4) Uani d 1 . .
O O2_8 0.0919(4) 0.2791(7) -0.0744(4) 0.135(5) Uani d 1 . .
N N1_8 0.2039(4) 0.2799(7) -0.1205(4) 0.113(4) Uani d 1 . .
H H1A_8 0.195095 0.308718 -0.142253 0.170 Uiso calc 1 . .
H H1B_8 0.202257 0.242869 -0.134323 0.170 Uiso calc 1 . .
H H1C_8 0.233226 0.287100 -0.107569 0.170 Uiso calc 1 . .
C C1_8 0.1848(4) 0.3330(5) -0.0509(4) 0.078(4) Uani d 1 . .
H H1AA_8 0.159872 0.339170 -0.031531 0.093 Uiso calc 1 . .
H H1AB_8 0.187185 0.370161 -0.069566 0.093 Uiso calc 1 . .
C C2_8 0.1727(4) 0.2815(6) -0.0831(4) 0.084(4) Uani d 1 . .
H H2_8 0.177643 0.243402 -0.064519 0.101 Uiso calc 1 . .
C C3_8 0.1220(4) 0.2840(8) -0.1037(5) 0.097(5) Uani d 1 . .
S S1_9 0.28393(9) 0.43517(10) 0.09544(9) 0.0456(6) Uani d 1 . .
O O1_9 0.2567(3) 0.6072(3) 0.1752(3) 0.067(2) Uani d 1 . .
O O2_9 0.1845(3) 0.6009(3) 0.1452(3) 0.066(2) Uani d 1 . .
N N1_9 0.1864(3) 0.4857(3) 0.1237(3) 0.062(3) Uani d 1 . .
H H1A_9 0.177384 0.501291 0.094865 0.093 Uiso calc 1 . .
H H1B_9 0.164774 0.493925 0.142642 0.093 Uiso calc 1 . .
H H1C_9 0.189821 0.444984 0.121499 0.093 Uiso calc 1 . .
C C1_9 0.2675(4) 0.5114(4) 0.1116(3) 0.050(3) Uani d 1 . .
H H1D_9 0.295158 0.532541 0.126530 0.060 Uiso calc 1 . .
H H1DE_9 0.256105 0.533730 0.082830 0.060 Uiso calc 1 . .
C C2_9 0.2317(3) 0.5140(4) 0.1439(3) 0.053(3) Uani d 1 . .
H H2_9 0.243468 0.491512 0.172971 0.064 Uiso calc 1 . .
C C3_9 0.2233(4) 0.5788(4) 0.1571(4) 0.057(3) Uani d 1 . .
S S1_10 0.34156(9) 0.20907(10) 0.02913(9) 0.0453(6) Uani d 1 . .
O O1_10 0.3877(2) 0.0336(3) -0.0650(3) 0.0577(19) Uani d 1 . .
O O2_10 0.4188(2) 0.0312(3) 0.0089(3) 0.065(2) Uani d 1 . .
N N1_10 0.3713(3) 0.1500(3) -0.0661(3) 0.056(2) Uani d 1 . .
H H1A_10 0.392315 0.145372 -0.086286 0.083 Uiso calc 1 . .
H H1B_10 0.365034 0.189931 -0.063085 0.083 Uiso calc 1 . .
H H1C_10 0.345224 0.129913 -0.077095 0.083 Uiso calc 1 . .
C C1_10 0.3564(3) 0.1313(4) 0.0164(4) 0.049(3) Uani d 1 . .
H H1D_10 0.369984 0.111794 0.045775 0.059 Uiso calc 1 . .
H H1DE_10 0.327957 0.109160 0.005012 0.059 Uiso calc 1 . .
C C2_10 0.3901(3) 0.1250(4) -0.0198(3) 0.050(2) Uani d 1 . .
H H2_10 0.419376 0.145957 -0.008207 0.060 Uiso calc 1 . .
C C3_10 0.3996(4) 0.0576(4) -0.0274(4) 0.060(3) Uani d 1 . .
S S1_11 0.38783(9) 0.32509(11) 0.13855(9) 0.0448(6) Uani d 1 . .
O O1_11 0.5256(3) 0.3758(6) 0.2567(3) 0.105(3) Uani d 1 . .
O O2_11 0.4636(4) 0.3444(6) 0.2834(3) 0.129(4) Uani d 1 . .
N N1_11 0.4846(3) 0.4092(4) 0.1750(3) 0.065(2) Uani d 1 . .
H H1A_11 0.508989 0.386110 0.169671 0.097 Uiso calc 1 . .
H H1B_11 0.494809 0.444097 0.189389 0.097 Uiso calc 1 . .
H H1C_11 0.467496 0.418043 0.147344 0.097 Uiso calc 1 . .
C C1_11 0.4369(3) 0.3176(5) 0.1838(4) 0.060(3) Uani d 1 . .
H H1AA_11 0.427724 0.291727 0.208978 0.072 Uiso calc 1 . .
H H1AB_11 0.461595 0.296187 0.170304 0.072 Uiso calc 1 . .
C C2_11 0.4561(3) 0.3754(5) 0.2053(3) 0.064(3) Uani d 1 . .
H H2_11 0.430147 0.401846 0.211697 0.077 Uiso calc 1 . .
C C3_11 0.4854(4) 0.3628(6) 0.2501(3) 0.079(4) Uani d 1 . .
S S1_12 0.25882(9) 0.25913(10) 0.12410(9) 0.0461(6) Uani d 1 . .
O O1_12 0.1909(3) 0.1233(4) 0.2376(3) 0.084(3) Uani d 1 . .
O O2_12 0.1752(3) 0.2212(4) 0.2429(3) 0.087(3) Uani d 1 . .
N N1_12 0.2607(3) 0.1363(4) 0.1905(3) 0.066(3) Uani d 1 . .
H H1A_12 0.241493 0.111217 0.172395 0.099 Uiso calc 1 . .
H H1B_12 0.271226 0.117414 0.217684 0.099 Uiso calc 1 . .
H H1C_12 0.284796 0.146215 0.175143 0.099 Uiso calc 1 . .
C C1_12 0.2162(3) 0.2244(4) 0.1561(3) 0.053(3) Uani d 1 . .
H H1AA_12 0.194705 0.256091 0.163770 0.064 Uiso calc 1 . .
H H1AB_12 0.198493 0.194725 0.135472 0.064 Uiso calc 1 . .
C C2_12 0.2355(3) 0.1927(4) 0.2007(3) 0.054(3) Uani d 1 . .
H H2_12 0.257345 0.220635 0.219442 0.065 Uiso calc 1 . .
C C3_12 0.1972(4) 0.1767(5) 0.2292(4) 0.075(4) Uani d 1 . .
O O1_13 0.4453(3) 0.3261(4) -0.1455(3) 0.075(2) Uani d 1 . .
H H1A_13 0.4610(11) 0.302(2) -0.1292(14) 0.113 Uiso d 1 . .
H H1B_13 0.4318(11) 0.310(2) -0.1691(11) 0.113 Uiso d 1 . .

loop_
_atom_site_aniso_label
_atom_site_aniso_U_11
_atom_site_aniso_U_22
_atom_site_aniso_U_33
_atom_site_aniso_U_12
_atom_site_aniso_U_13
_atom_site_aniso_U_23
Cu1 0.0695(9) 0.0469(8) 0.0612(9) 0.0022(6) 0.0228(7) 0.0054(6)
Cu2 0.0668(10) 0.0784(10) 0.0671(10) -0.0047(8) 0.0277(7) 0.0144(8)
Cu3 0.0886(11) 0.0427(8) 0.0688(10) 0.0137(7) 0.0043(8) -0.0085(7)
Cu4 0.0662(8) 0.0386(7) 0.0706(9) 0.0057(6) 0.0381(7) 0.0037(6)
Cu5 0.0663(9) 0.0384(7) 0.0702(9) -0.0073(6) 0.0271(7) -0.0109(6)
Cu6 0.0628(9) 0.0400(7) 0.0946(11) 0.0042(6) 0.0422(8) 0.0084(7)
Cu7 0.0564(9) 0.0954(13) 0.0946(12) 0.0039(8) 0.0363(8) 0.0186(10)
Cu8 0.0959(13) 0.0811(12) 0.1121(15) 0.0341(10) -0.0019(11) -0.0430(11)
Cu9 0.0705(10) 0.0455(8) 0.1142(13) 0.0015(7) 0.0377(9) 0.0014(8)
Cu10 0.0987(11) 0.0370(7) 0.0857(11) -0.0071(7) 0.0573(9) -0.0131(7)
Cu11 0.0792(10) 0.0467(8) 0.0690(10) -0.0138(6) 0.0373(8) -0.0074(7)
Cu12 0.0805(10) 0.0476(8) 0.0625(9) -0.0060(7) 0.0340(7) 0.0006(6)
Cu13 0.0888(11) 0.0962(12) 0.0579(10) 0.0041(9) 0.0378(8) 0.0132(8)
Cu14 0.0789(10) 0.0568(9) 0.0713(10) 0.0205(7) 0.0040(8) -0.0159(7)
Cu15 0.1385(15) 0.0323(7) 0.0943(12) -0.0080(8) 0.0829(11) -0.0085(7)
Cu16 0.0938(11) 0.0477(8) 0.0590(9) 0.0080(7) 0.0299(8) 0.0013(6)
Cl17 0.0777(17) 0.0387(12) 0.0531(15) 0.0059(12) 0.0316(13) -0.0027(11)
Cl18 0.094(2) 0.0466(14) 0.0667(18) -0.0101(14) 0.0416(16) -0.0090(13)
Cl19 0.0714(17) 0.0458(13) 0.0589(16) 0.0051(12) 0.0274(13) 0.0043(12)
Cl20 0.0591(15) 0.0337(12) 0.0680(17) 0.0063(10) 0.0297(13) 0.0058(11)
Cl21 0.0609(16) 0.0498(14) 0.0589(16) 0.0025(12) 0.0236(13) 0.0037(12)
Cl22 0.0670(16) 0.0292(11) 0.0604(16) 0.0047(11) 0.0278(13) 0.0054(11)
Cl23 0.0636(16) 0.0382(12) 0.0539(15) 0.0063(11) 0.0185(12) 0.0020(11)
Cl24 0.0442(13) 0.0399(12) 0.0617(15) 0.0011(10) 0.0193(11) -0.0059(11)
Cl25 0.0465(14) 0.0349(11) 0.0600(15) -0.0022(9) 0.0231(11) -0.0013(10)
Cl26 0.0774(18) 0.0352(12) 0.0620(16) -0.0057(12) 0.0242(14) -0.0025(11)
Cl27 0.0633(17) 0.0524(15) 0.081(2) 0.0136(13) 0.0367(15) 0.0168(14)
Cl28 0.087(2) 0.0369(13) 0.089(2) 0.0048(13) 0.0405(17) -0.0066(13)
Cl29 0.0744(19) 0.0572(17) 0.094(2) 0.0090(14) 0.0406(17) 0.0264(16)
Cl30 0.0598(16) 0.0381(13) 0.0799(19) -0.0079(11) 0.0280(14) -0.0121(13)
Cl31 0.0727(17) 0.0331(12) 0.0631(17) -0.0138(11) 0.0298(14) -0.0096(11)
Cl32 0.0692(17) 0.0268(11) 0.0597(16) -0.0071(10) 0.0311(13) -0.0057(10)
Cu17 0.0797(9) 0.0432(7) 0.0547(8) 0.0008(6) 0.0280(7) -0.0016(6)
Cu18 0.0648(9) 0.0380(7) 0.0666(9) 0.0070(6) 0.0212(7) -0.0037(6)
Cu19 0.0596(8) 0.0526(8) 0.0557(8) -0.0054(6) 0.0251(6) 0.0032(6)
Cu20 0.0690(8) 0.0270(6) 0.0577(8) 0.0020(5) 0.0327(6) 0.0005(5)
Cu21 0.0868(10) 0.0319(7) 0.0704(9) 0.0149(6) 0.0484(8) 0.0098(6)
Cu22 0.0513(7) 0.0387(7) 0.0482(7) -0.0001(5) 0.0196(6) 0.0019(5)
Cu23 0.0639(9) 0.0450(7) 0.0707(9) 0.0076(6) 0.0214(7) -0.0111(6)
Cu24 0.0809(11) 0.0362(7) 0.0980(12) 0.0146(7) 0.0008(9) -0.0216(7)
Cu25 0.0714(9) 0.0493(8) 0.0604(9) -0.0164(7) 0.0228(7) 0.0064(6)
Cu26 0.0529(8) 0.0410(7) 0.0692(9) 0.0003(6) 0.0230(6) -0.0047(6)
Cu27 0.0649(8) 0.0309(6) 0.0664(9) 0.0079(5) 0.0196(7) -0.0045(6)
Cu28 0.0643(9) 0.0385(7) 0.0673(9) 0.0042(6) 0.0313(7) 0.0044(6)
Cu29 0.0535(9) 0.0941(12) 0.0710(10) -0.0127(8) 0.0128(7) 0.0350(9)
Cu30 0.0597(8) 0.0277(6) 0.0773(9) -0.0017(5) 0.0358(7) -0.0006(6)
Cu31 0.0714(9) 0.0310(7) 0.0737(9) -0.0083(6) 0.0424(7) -0.0090(6)
Cu32 0.0748(9) 0.0384(7) 0.0691(9) -0.0047(6) 0.0367(7) -0.0057(6)
Cl1 0.157(3) 0.0459(16) 0.0664(19) 0.0100(18) 0.044(2) 0.0021(14)
Cl2 0.0529(14) 0.0330(12) 0.0703(17) 0.0034(10) 0.0246(13) 0.0023(11)
Cl3 0.0546(16) 0.0535(16) 0.096(2) 0.0047(12) 0.0133(15) 0.0251(15)
Cl4 0.105(2) 0.0479(15) 0.0650(18) -0.0293(15) 0.0416(17) -0.0163(13)
Cl5 0.099(2) 0.0708(19) 0.0665(19) -0.0157(17) 0.0264(17) -0.0030(16)
Cl6 0.087(2) 0.0333(12) 0.0648(17) -0.0048(12) 0.0320(15) -0.0064(12)
Cl7 0.0625(18) 0.0525(16) 0.111(3) -0.0026(13) 0.0429(17) -0.0128(16)
Cl8 0.076(2) 0.0488(16) 0.099(2) -0.0061(14) 0.0352(17) -0.0013(15)
Cl9 0.076(2) 0.0588(18) 0.114(3) 0.0073(15) 0.0324(19) 0.0191(17)
Cl10 0.0578(16) 0.0471(15) 0.105(2) -0.0066(12) 0.0384(16) -0.0053(15)
Cl11 0.0685(19) 0.0560(16) 0.079(2) -0.0113(14) 0.0156(16) 0.0024(14)
Cl12 0.100(2) 0.0477(14) 0.0542(16) 0.0138(14) 0.0366(15) 0.0073(12)
Cl13 0.090(2) 0.0618(17) 0.0603(17) -0.0062(15) 0.0264(15) -0.0095(14)
Cl14 0.0828(19) 0.0454(13) 0.0542(15) 0.0034(12) 0.0363(14) -0.0042(11)
Cl15 0.077(2) 0.0669(18) 0.080(2) 0.0005(15) 0.0287(16) 0.0111(16)
Cl16 0.132(3) 0.0600(19) 0.070(2) 0.0096(19) 0.014(2) 0.0117(16)
S1_1 0.066(5) 0.026(4) 0.073(5) -0.008(3) 0.039(4) -0.008(3)
O1_1 0.106(11) 0.058(8) 0.170(13) 0.028(8) -0.003(10) -0.017(8)
O2_1 0.147(11) 0.083(9) 0.129(9) 0.013(10) 0.042(10) -0.026(9)
N1_1 0.152(15) 0.086(12) 0.099(11) 0.053(11) 0.036(10) -0.006(9)
C1_1 0.084(7) 0.042(6) 0.090(8) 0.003(6) 0.034(6) -0.014(6)
C2_1 0.089(8) 0.050(6) 0.104(8) 0.014(6) 0.026(7) -0.022(6)
C3_1 0.097(8) 0.055(6) 0.119(8) 0.017(6) 0.026(7) -0.031(7)
S1A_1 0.071(8) 0.036(8) 0.075(7) 0.005(8) 0.032(7) -0.006(8)
O1A_1 0.124(14) 0.059(11) 0.137(15) 0.017(11) 0.034(13) -0.039(11)
O2A_1 0.111(17) 0.069(15) 0.123(15) -0.002(13) 0.018(12) -0.021(13)
N1A_1 0.107(11) 0.072(12) 0.127(14) 0.008(12) 0.006(11) -0.018(12)
C1A_1 0.085(7) 0.040(7) 0.089(8) 0.003(7) 0.030(7) -0.015(7)
C2A_1 0.089(8) 0.050(7) 0.105(8) 0.014(7) 0.028(7) -0.024(7)
C3A_1 0.097(11) 0.060(8) 0.114(10) 0.014(9) 0.028(9) -0.031(8)
S1_2 0.0725(18) 0.0388(13) 0.0534(16) -0.0094(12) 0.0153(14) 0.0002(12)
O1_2 0.244(16) 0.191(14) 0.131(10) 0.066(12) -0.030(11) -0.056(10)
O2_2 0.272(16) 0.206(15) 0.129(11) 0.112(13) -0.026(11) -0.051(11)
N1_2 0.154(12) 0.099(10) 0.150(12) 0.013(9) 0.018(10) -0.018(9)
C1_2 0.106(8) 0.069(7) 0.082(7) -0.001(6) -0.001(6) 0.000(6)
C2_2 0.157(10) 0.088(8) 0.088(7) 0.021(7) -0.009(7) -0.002(7)
C3_2 0.187(12) 0.119(10) 0.097(9) 0.049(9) -0.040(9) -0.019(8)
S1_3 0.0564(16) 0.0403(14) 0.0796(19) -0.0027(11) 0.0417(15) -0.0025(13)
O1_3 0.069(5) 0.059(5) 0.069(5) -0.006(4) 0.028(4) 0.005(4)
O2_3 0.074(5) 0.047(4) 0.073(5) -0.013(4) 0.037(4) 0.007(4)
N1_3 0.060(5) 0.036(4) 0.093(7) -0.008(4) 0.037(5) -0.010(4)
C1_3 0.056(6) 0.051(6) 0.075(7) 0.003(5) 0.043(6) 0.002(5)
C2_3 0.060(6) 0.029(5) 0.080(8) -0.002(4) 0.038(6) -0.005(5)
C3_3 0.045(6) 0.041(6) 0.082(9) 0.003(5) 0.034(6) 0.008(5)
S1_4 0.085(2) 0.0317(13) 0.0572(16) -0.0029(12) 0.0379(15) -0.0028(11)
O1_4 0.134(9) 0.056(5) 0.121(8) -0.012(5) 0.074(7) 0.008(5)
O2_4 0.142(9) 0.088(7) 0.074(6) -0.012(7) 0.033(6) 0.016(5)
N1_4 0.104(8) 0.084(8) 0.078(7) -0.006(6) 0.048(7) 0.018(6)
C1_4 0.114(10) 0.037(6) 0.070(8) -0.016(6) 0.048(7) 0.000(5)
C2_4 0.102(10) 0.047(6) 0.088(9) -0.008(6) 0.048(8) 0.003(6)
C3_4 0.105(11) 0.073(9) 0.090(10) -0.009(8) 0.058(9) 0.017(8)
S1_5 0.053(4) 0.023(6) 0.056(7) -0.001(4) 0.027(4) 0.005(5)
O1_5 0.081(9) 0.044(7) 0.074(11) 0.009(7) 0.027(8) -0.002(8)
O2_5 0.095(12) 0.046(7) 0.073(9) 0.009(8) 0.023(9) -0.019(6)
N1_5 0.077(9) 0.043(8) 0.093(12) -0.009(8) 0.026(9) -0.019(9)
C1_5 0.067(7) 0.020(7) 0.064(7) 0.008(6) 0.031(6) 0.000(6)
C2_5 0.072(7) 0.029(6) 0.063(6) 0.007(6) 0.032(6) 0.000(5)
C3_5 0.081(9) 0.034(6) 0.059(7) 0.013(7) 0.028(8) -0.006(6)
S1A_5 0.064(6) 0.025(7) 0.059(7) 0.004(6) 0.031(5) 0.006(6)
O1A_5 0.077(11) 0.055(9) 0.058(11) 0.011(8) 0.025(9) -0.003(9)
O2A_5 0.101(13) 0.045(7) 0.062(9) 0.005(8) 0.033(11) -0.016(7)
N1A_5 0.084(10) 0.059(10) 0.059(12) 0.001(8) 0.039(9) -0.022(9)
C1A_5 0.076(8) 0.029(8) 0.067(7) 0.006(7) 0.033(7) -0.003(7)
C2A_5 0.079(8) 0.034(6) 0.067(7) 0.011(6) 0.031(7) -0.002(6)
C3A_5 0.081(9) 0.035(6) 0.065(7) 0.010(7) 0.030(7) -0.004(6)
S1_6 0.069(2) 0.045(2) 0.065(2) 0.0061(19) 0.019(2) 0.001(2)
O1_6 0.136(10) 0.172(11) 0.101(9) 0.010(9) -0.027(8) -0.019(8)
O2_6 0.150(12) 0.146(10) 0.161(12) -0.003(10) -0.035(10) -0.035(10)
N1_6 0.125(10) 0.112(9) 0.110(10) -0.003(8) -0.007(9) -0.007(8)
C1_6 0.098(7) 0.086(7) 0.088(6) 0.010(6) 0.000(6) -0.012(6)
C2_6 0.113(8) 0.112(7) 0.097(7) 0.001(7) -0.007(6) -0.007(7)
C3_6 0.127(9) 0.136(8) 0.105(8) -0.001(8) -0.013(7) -0.015(8)
O3_6 0.17(2) 0.19(2) 0.155(19) -0.008(16) 0.015(15) 0.008(16)
O4_6 0.077(18) 0.18(3) 0.13(2) 0.046(17) 0.046(16) 0.041(19)
S1A_6 0.085(9) 0.067(9) 0.077(9) 0.007(9) 0.009(9) -0.003(9)
O1A_6 0.127(14) 0.144(17) 0.117(17) 0.011(14) -0.008(14) -0.016(16)
O2A_6 0.137(13) 0.150(14) 0.102(14) -0.007(13) -0.003(12) 0.007(12)
N1A_6 0.112(17) 0.114(13) 0.114(17) -0.004(14) -0.002(17) -0.005(16)
C1A_6 0.102(8) 0.086(8) 0.088(8) 0.004(7) 0.002(7) -0.007(8)
C2A_6 0.113(8) 0.110(8) 0.098(8) 0.001(8) -0.007(8) -0.012(8)
C3A_6 0.120(9) 0.125(9) 0.102(9) 0.001(9) -0.010(8) -0.007(8)
S1_7 0.0493(14) 0.0293(11) 0.0467(14) 0.0008(9) 0.0215(11) 0.0035(10)
O1_7 0.066(5) 0.049(4) 0.065(5) 0.000(3) 0.020(4) 0.012(4)
O2_7 0.085(6) 0.051(5) 0.084(6) -0.011(4) 0.037(5) -0.004(4)
N1_7 0.070(6) 0.063(6) 0.051(5) -0.001(5) 0.020(5) -0.001(4)
C1_7 0.054(6) 0.033(5) 0.043(5) 0.009(4) 0.015(4) 0.000(4)
C2_7 0.080(7) 0.032(5) 0.063(7) 0.001(5) 0.036(6) 0.000(5)
C3_7 0.062(7) 0.045(6) 0.072(8) 0.002(5) 0.032(6) 0.006(6)
S1_8 0.0515(15) 0.0308(12) 0.0546(16) 0.0010(10) 0.0180(12) 0.0011(10)
O1_8 0.127(9) 0.165(12) 0.091(8) 0.001(8) 0.031(7) -0.010(8)
O2_8 0.099(8) 0.173(13) 0.142(10) -0.001(8) 0.054(8) -0.009(9)
N1_8 0.096(9) 0.126(12) 0.121(11) 0.001(8) 0.027(8) -0.040(9)
C1_8 0.093(9) 0.066(8) 0.073(9) -0.033(7) 0.010(7) -0.001(7)
C2_8 0.104(11) 0.075(9) 0.074(9) 0.014(8) 0.011(8) 0.003(7)
C3_8 0.083(11) 0.119(13) 0.091(11) 0.004(9) 0.016(9) -0.016(10)
S1_9 0.0616(16) 0.0257(11) 0.0558(15) 0.0067(10) 0.0314(13) 0.0023(10)
O1_9 0.102(6) 0.042(4) 0.062(5) 0.003(4) 0.028(5) -0.010(4)
O2_9 0.105(6) 0.034(4) 0.066(5) 0.017(4) 0.041(5) 0.002(3)
N1_9 0.081(7) 0.034(4) 0.079(7) 0.022(4) 0.038(5) 0.007(4)
C1_9 0.079(7) 0.023(4) 0.055(6) 0.014(4) 0.033(5) -0.001(4)
C2_9 0.080(8) 0.030(5) 0.055(6) 0.012(5) 0.029(6) 0.013(4)
C3_9 0.092(9) 0.028(5) 0.057(7) 0.014(6) 0.035(7) -0.003(5)
S1_10 0.0616(16) 0.0238(11) 0.0561(15) -0.0028(10) 0.0292(13) -0.0019(10)
O1_10 0.067(5) 0.040(4) 0.073(5) 0.003(3) 0.033(4) -0.007(4)
O2_10 0.061(5) 0.049(4) 0.088(6) 0.007(3) 0.026(4) 0.009(4)
N1_10 0.076(6) 0.037(4) 0.060(6) 0.007(4) 0.034(5) -0.004(4)
C1_10 0.065(6) 0.031(5) 0.059(6) -0.001(4) 0.034(5) -0.005(4)
C2_10 0.055(6) 0.041(5) 0.056(6) -0.003(4) 0.021(5) -0.001(5)
C3_10 0.070(8) 0.045(6) 0.073(8) 0.001(5) 0.045(7) -0.001(6)
S1_11 0.0534(15) 0.0369(12) 0.0473(15) 0.0039(10) 0.0182(12) 0.0020(10)
O1_11 0.070(6) 0.159(10) 0.081(7) 0.019(7) -0.015(5) 0.000(7)
O2_11 0.166(11) 0.161(11) 0.071(7) -0.008(9) 0.053(7) 0.008(7)
N1_11 0.066(6) 0.069(6) 0.060(6) -0.009(5) 0.010(5) -0.002(5)
C1_11 0.066(7) 0.055(6) 0.063(7) 0.001(5) 0.024(6) 0.001(5)
C2_11 0.055(7) 0.092(9) 0.047(6) 0.001(6) 0.016(5) -0.005(6)
C3_11 0.105(11) 0.090(10) 0.044(7) 0.003(8) 0.019(7) -0.001(7)
S1_12 0.0602(16) 0.0288(12) 0.0551(16) -0.0066(10) 0.0300(13) -0.0017(10)
O1_12 0.118(7) 0.061(5) 0.083(6) -0.042(5) 0.056(5) -0.008(4)
O2_12 0.103(7) 0.074(6) 0.095(7) 0.014(5) 0.058(6) 0.030(5)
N1_12 0.086(7) 0.056(5) 0.062(6) 0.010(5) 0.038(5) 0.010(5)
C1_12 0.074(7) 0.040(5) 0.054(6) 0.002(5) 0.042(6) -0.004(5)
C2_12 0.069(7) 0.034(5) 0.067(7) 0.001(5) 0.034(6) 0.002(5)
C3_12 0.083(9) 0.074(9) 0.074(9) -0.003(7) 0.039(7) 0.013(7)
O1_13 0.091(6) 0.064(5) 0.069(5) -0.004(4) 0.007(5) -0.009(4)

loop_
_atom_type_symbol
_atom_type_description
_atom_type_scat_dispersion_real
_atom_type_scat_dispersion_imag
_atom_type_scat_source
C C 0.0033 0.0016 'International Tables Vol C Tables 4.2.6.8 and 6.1.1.4'
H H 0.0000 0.0000 'International Tables Vol C Tables 4.2.6.8 and 6.1.1.4'
N N 0.0061 0.0033 'International Tables Vol C Tables 4.2.6.8 and 6.1.1.4'
O O 0.0106 0.0060 'International Tables Vol C Tables 4.2.6.8 and 6.1.1.4'
S S 0.1246 0.1234 'International Tables Vol C Tables 4.2.6.8 and 6.1.1.4'
Cl Cl 0.1484 0.1585 'International Tables Vol C Tables 4.2.6.8 and 6.1.1.4'
Cu Cu 0.3201 1.2651 'International Tables Vol C Tables 4.2.6.8 and 6.1.1.4'

loop_
_geom_angle_atom_site_label_1
_geom_angle_atom_site_label_2
_geom_angle_atom_site_label_3
_geom_angle_site_symmetry_1
_geom_angle_site_symmetry_3
_geom_angle
_geom_angle_publ_flag
Cl3 Cu1 Cl1 . . 117.68(14) ?
Cl3 Cu1 Cl2 . . 122.94(12) ?
Cl1 Cu1 Cl2 . . 112.72(13) ?
Cl3 Cu1 Cl6 . 4_546 99.92(10) ?
Cl1 Cu1 Cl6 . 4_546 103.06(11) ?
Cl2 Cu1 Cl6 . 4_546 93.04(10) ?
Cl3 Cu1 Cu4 . . 99.55(9) ?
Cl1 Cu1 Cu4 . . 94.11(10) ?
Cl2 Cu1 Cu4 . . 51.07(7) ?
Cl6 Cu1 Cu4 4_546 . 144.07(9) ?
Cl3 Cu1 Cu2 . . 95.34(9) ?
Cl1 Cu1 Cu2 . . 48.02(8) ?
Cl2 Cu1 Cu2 . . 99.09(8) ?
Cl6 Cu1 Cu2 4_546 . 151.08(8) ?
Cu4 Cu1 Cu2 . . 54.66(5) ?
S1_2 Cu2 S1_3 . . 123.71(12) ?
S1_2 Cu2 Cl1 . . 122.58(15) ?
S1_3 Cu2 Cl1 . . 112.23(14) ?
S1_2 Cu2 Cu4 . . 104.48(9) ?
S1_3 Cu2 Cu4 . . 51.76(8) ?
Cl1 Cu2 Cu4 . . 99.56(10) ?
S1_2 Cu2 Cu3 . . 48.59(8) ?
S1_3 Cu2 Cu3 . . 105.17(9) ?
Cl1 Cu2 Cu3 . . 107.37(11) ?
Cu4 Cu2 Cu3 . . 61.16(5) ?
S1_2 Cu2 Cu6 . . 94.88(9) ?
S1_3 Cu2 Cu6 . . 49.06(8) ?
Cl1 Cu2 Cu6 . . 134.15(11) ?
Cu4 Cu2 Cu6 . . 94.76(6) ?
Cu3 Cu2 Cu6 . . 117.65(6) ?
S1_2 Cu2 Cu1 . . 103.43(9) ?
S1_3 Cu2 Cu1 . . 102.55(9) ?
Cl1 Cu2 Cu1 . . 49.07(8) ?
Cu4 Cu2 Cu1 . . 59.92(5) ?
Cu3 Cu2 Cu1 . . 63.67(5) ?
Cu6 Cu2 Cu1 . . 151.60(7) ?
S1_2 Cu3 S1_5 . . 128.6(7) ?
S1_2 Cu3 S1A_5 . . 130.5(10) ?
S1_2 Cu3 Cl3 . . 112.21(13) ?
S1_5 Cu3 Cl3 . . 112.2(7) ?
S1A_5 Cu3 Cl3 . . 107.6(10) ?
S1_2 Cu3 Cl15 . . 102.54(12) ?
S1_5 Cu3 Cl15 . . 98.3(9) ?
S1A_5 Cu3 Cl15 . . 102.4(11) ?
Cl3 Cu3 Cl15 . . 94.60(11) ?
S1_2 Cu3 Cu12 . . 50.35(8) ?
S1_5 Cu3 Cu12 . . 103.3(8) ?
S1A_5 Cu3 Cu12 . . 108.7(10) ?
Cl3 Cu3 Cu12 . . 140.59(10) ?
Cl15 Cu3 Cu12 . . 62.95(8) ?
S1_2 Cu3 Cu15 . . 108.40(9) ?
S1_5 Cu3 Cu15 . . 46.9(8) ?
S1A_5 Cu3 Cu15 . . 52.6(11) ?
Cl3 Cu3 Cu15 . . 136.06(11) ?
Cl15 Cu3 Cu15 . . 60.23(9) ?
Cu12 Cu3 Cu15 . . 62.43(5) ?
S1_2 Cu3 Cu4 . . 98.75(9) ?
S1_5 Cu3 Cu4 . . 50.8(9) ?
S1A_5 Cu3 Cu4 . . 46.8(11) ?
Cl3 Cu3 Cu4 . . 97.81(9) ?
Cl15 Cu3 Cu4 . . 149.09(10) ?
Cu12 Cu3 Cu4 . . 118.22(6) ?
Cu15 Cu3 Cu4 . . 91.90(6) ?
S1_2 Cu3 Cu2 . . 48.31(8) ?
S1_5 Cu3 Cu2 . . 102.7(8) ?
S1A_5 Cu3 Cu2 . . 100.2(11) ?
Cl3 Cu3 Cu2 . . 95.96(10) ?
Cl15 Cu3 Cu2 . . 150.81(10) ?
Cu12 Cu3 Cu2 . . 92.38(5) ?
Cu15 Cu3 Cu2 . . 123.98(7) ?
Cu4 Cu3 Cu2 . . 55.23(5) ?
S1A_5 Cu4 S1_3 . . 133.8(9) ?
S1_3 Cu4 S1_5 . . 129.4(7) ?
S1A_5 Cu4 Cl2 . . 107.0(9) ?
S1_3 Cu4 Cl2 . . 119.20(10) ?
S1_5 Cu4 Cl2 . . 111.4(7) ?
S1A_5 Cu4 Cu2 . . 112.0(12) ?
S1_3 Cu4 Cu2 . . 53.22(9) ?
S1_5 Cu4 Cu2 . . 109.7(8) ?
Cl2 Cu4 Cu2 . . 109.62(9) ?
S1A_5 Cu4 Cu1 . . 99.0(14) ?
S1_3 Cu4 Cu1 . . 108.44(10) ?
S1_5 Cu4 Cu1 . . 101.5(10) ?
Cl2 Cu4 Cu1 . . 52.21(8) ?
Cu2 Cu4 Cu1 . . 65.42(5) ?
S1A_5 Cu4 Cu3 . . 50.7(14) ?
S1_3 Cu4 Cu3 . . 108.56(9) ?
S1_5 Cu4 Cu3 . . 49.8(10) ?
Cl2 Cu4 Cu3 . . 109.93(9) ?
Cu2 Cu4 Cu3 . . 63.62(5) ?
Cu1 Cu4 Cu3 . . 66.32(5) ?
S1A_5 Cu4 Cu7 . . 102.0(13) ?
S1_3 Cu4 Cu7 . . 48.16(9) ?
S1_5 Cu4 Cu7 . . 98.8(9) ?
Cl2 Cu4 Cu7 . . 129.50(9) ?
Cu2 Cu4 Cu7 . . 96.09(6) ?
Cu1 Cu4 Cu7 . . 156.21(6) ?
Cu3 Cu4 Cu7 . . 120.44(6) ?
S1_1 Cu5 S1_2 . . 137.8(6) ?
S1_1 Cu5 Cl4 . . 108.5(6) ?
S1_2 Cu5 Cl4 . . 113.32(13) ?
S1_2 Cu5 S1A_1 . . 133.8(12) ?
Cl4 Cu5 S1A_1 . . 112.7(11) ?
S1_1 Cu5 Cu6 . . 53.9(6) ?
S1_2 Cu5 Cu6 . . 103.08(9) ?
Cl4 Cu5 Cu6 . . 124.94(9) ?
S1A_1 Cu5 Cu6 . . 51.0(13) ?
S1_1 Cu5 Cu12 . . 110.2(8) ?
S1_2 Cu5 Cu12 . . 52.42(8) ?
Cl4 Cu5 Cu12 . . 107.01(9) ?
S1A_1 Cu5 Cu12 . . 109.1(15) ?
Cu6 Cu5 Cu12 . . 127.98(6) ?
S1_1 Cu5 Cu10 . . 50.7(7) ?
S1_2 Cu5 Cu10 . . 110.17(9) ?
Cl4 Cu5 Cu10 . . 106.60(9) ?
S1A_1 Cu5 Cu10 . . 51.3(15) ?
Cu6 Cu5 Cu10 . . 97.24(7) ?
Cu12 Cu5 Cu10 . . 62.47(5) ?
S1_1 Cu5 Cu11 . . 98.8(6) ?
S1_2 Cu5 Cu11 . . 103.63(9) ?
Cl4 Cu5 Cu11 . . 50.23(8) ?
S1A_1 Cu5 Cu11 . . 102.2(12) ?
Cu6 Cu5 Cu11 . . 151.51(7) ?
Cu12 Cu5 Cu11 . . 64.50(5) ?
Cu10 Cu5 Cu11 . . 64.12(5) ?
S1A_1 Cu6 S1_3 . . 122.9(14) ?
S1_1 Cu6 S1_3 . . 125.8(6) ?
S1A_1 Cu6 Cl7 . . 104.9(13) ?
S1_1 Cu6 Cl7 . . 105.6(6) ?
S1_3 Cu6 Cl7 . . 110.36(11) ?
S1A_1 Cu6 Cl5 . . 118.6(16) ?
S1_1 Cu6 Cl5 . . 114.3(8) ?
S1_3 Cu6 Cl5 . . 100.06(13) ?
Cl7 Cu6 Cl5 . . 97.02(13) ?
S1A_1 Cu6 Cu5 . . 54.2(15) ?
S1_1 Cu6 Cu5 . . 51.2(7) ?
S1_3 Cu6 Cu5 . . 106.91(8) ?
Cl7 Cu6 Cu5 . . 142.66(9) ?
Cl5 Cu6 Cu5 . . 73.96(9) ?
S1A_1 Cu6 Cu2 . . 114.2(13) ?
S1_1 Cu6 Cu2 . . 113.3(6) ?
S1_3 Cu6 Cu2 . . 48.17(9) ?
Cl7 Cu6 Cu2 . . 140.86(10) ?
Cl5 Cu6 Cu2 . . 63.36(10) ?
Cu5 Cu6 Cu2 . . 67.72(5) ?
S1_3 Cu7 S1A_6 . . 130.5(8) ?
S1_3 Cu7 S1_6 . . 131.18(19) ?
S1_3 Cu7 Cl10 . . 107.14(12) ?
S1A_6 Cu7 Cl10 . . 116.4(7) ?
S1_6 Cu7 Cl10 . . 115.66(18) ?
S1_3 Cu7 Cu14 . . 107.82(9) ?
S1A_6 Cu7 Cu14 . . 50.8(4) ?
S1_6 Cu7 Cu14 . . 51.27(12) ?
Cl10 Cu7 Cu14 . . 137.58(12) ?
S1_3 Cu7 Cu8 . . 102.57(10) ?
S1A_6 Cu7 Cu8 . . 49.6(4) ?
S1_6 Cu7 Cu8 . . 49.59(12) ?
Cl10 Cu7 Cu8 . . 99.43(10) ?
Cu14 Cu7 Cu8 . . 95.69(7) ?
S1_3 Cu7 Cu4 . . 47.95(7) ?
S1A_6 Cu7 Cu4 . . 107.4(6) ?
S1_6 Cu7 Cu4 . . 108.10(14) ?
Cl10 Cu7 Cu4 . . 132.80(10) ?
Cu14 Cu7 Cu4 . . 63.46(5) ?
Cu8 Cu7 Cu4 . . 122.77(7) ?
S1A_1 Cu8 S1A_6 . . 125.1(15) ?
S1A_1 Cu8 Cl9 . . 122.4(13) ?
S1A_6 Cu8 Cl9 . . 111.3(8) ?
S1_6 Cu8 Cl9 . . 110.5(2) ?
S1_6 Cu8 S1_1 . . 126.9(6) ?
Cl9 Cu8 S1_1 . . 121.9(6) ?
S1A_1 Cu8 Cu7 . . 104.9(13) ?
S1A_6 Cu8 Cu7 . . 49.2(4) ?
S1_6 Cu8 Cu7 . . 49.50(12) ?
Cl9 Cu8 Cu7 . . 102.89(12) ?
S1_1 Cu8 Cu7 . . 107.2(6) ?
S1A_1 Cu8 Cu9 . . 101.2(16) ?
S1A_6 Cu8 Cu9 . . 104.4(5) ?
S1_6 Cu8 Cu9 . . 104.20(14) ?
Cl9 Cu8 Cu9 . . 50.34(10) ?
S1_1 Cu8 Cu9 . . 102.6(7) ?
Cu7 Cu8 Cu9 . . 64.62(6) ?
Cl7 Cu9 Cl10 . . 124.68(14) ?
Cl7 Cu9 Cl9 . . 116.46(14) ?
Cl10 Cu9 Cl9 . . 110.10(14) ?
Cl7 Cu9 Cl7 . 2_556 93.99(13) ?
Cl10 Cu9 Cl7 . 2_556 104.96(11) ?
Cl9 Cu9 Cl7 . 2_556 101.10(12) ?
Cl7 Cu9 Cu8 . . 94.09(9) ?
Cl10 Cu9 Cu8 . . 96.49(9) ?
Cl9 Cu9 Cu8 . . 47.12(9) ?
Cl7 Cu9 Cu8 2_556 . 146.94(10) ?
S1_1 Cu10 S1_4 . . 136.2(5) ?
S1_4 Cu10 S1A_1 . . 133.0(10) ?
S1_1 Cu10 Cl6 . . 112.6(5) ?
S1_4 Cu10 Cl6 . . 107.80(11) ?
S1A_1 Cu10 Cl6 . . 116.9(11) ?
S1_1 Cu10 Cu5 . . 50.2(8) ?
S1_4 Cu10 Cu5 . . 104.17(10) ?
S1A_1 Cu10 Cu5 . . 52.3(16) ?
Cl6 Cu10 Cu5 . . 104.43(9) ?
S1_1 Cu10 Cu12 . . 105.3(7) ?
S1_4 Cu10 Cu12 . . 49.87(9) ?
S1A_1 Cu10 Cu12 . . 105.7(14) ?
Cl6 Cu10 Cu12 . . 100.85(10) ?
Cu5 Cu10 Cu12 . . 57.78(5) ?
S1_1 Cu10 Cu13 . . 109.5(6) ?
S1_4 Cu10 Cu13 . . 49.00(9) ?
S1A_1 Cu10 Cu13 . . 104.8(14) ?
Cl6 Cu10 Cu13 . . 130.52(9) ?
Cu5 Cu10 Cu13 . . 122.34(6) ?
Cu12 Cu10 Cu13 . . 91.83(6) ?
S1_1 Cu10 Cu11 . . 94.3(7) ?
S1_4 Cu10 Cu11 . . 99.32(10) ?
S1A_1 Cu10 Cu11 . . 98.7(15) ?
Cl6 Cu10 Cu11 . . 49.64(9) ?
Cu5 Cu10 Cu11 . . 58.87(5) ?
Cu12 Cu10 Cu11 . . 61.10(5) ?
Cu13 Cu10 Cu11 . . 148.31(7) ?
Cl4 Cu11 Cl8 . . 120.14(14) ?
Cl4 Cu11 Cl6 . . 124.44(13) ?
Cl8 Cu11 Cl6 . . 110.98(12) ?
Cl4 Cu11 Cl2 . 4_556 97.20(10) ?
Cl8 Cu11 Cl2 . 4_556 101.21(10) ?
Cl6 Cu11 Cl2 . 4_556 92.76(10) ?
Cl4 Cu11 Cu5 . . 50.96(8) ?
Cl8 Cu11 Cu5 . . 99.32(9) ?
Cl6 Cu11 Cu5 . . 102.54(9) ?
Cl2 Cu11 Cu5 4_556 . 147.94(8) ?
Cl4 Cu11 Cu12 . . 99.98(8) ?
Cl8 Cu11 Cu12 . . 48.83(8) ?
Cl6 Cu11 Cu12 . . 97.48(8) ?
Cl2 Cu11 Cu12 4_556 . 150.02(8) ?
Cu5 Cu11 Cu12 . . 55.88(4) ?
Cl4 Cu11 Cu10 . . 100.91(10) ?
Cl8 Cu11 Cu10 . . 98.19(10) ?
Cl6 Cu11 Cu10 . . 49.50(7) ?
Cl2 Cu11 Cu10 4_556 . 141.90(9) ?
Cu5 Cu11 Cu10 . . 57.01(5) ?
Cu12 Cu11 Cu10 . . 57.32(5) ?
S1_4 Cu12 S1_2 . . 133.70(12) ?
S1_4 Cu12 Cl8 . . 110.34(12) ?
S1_2 Cu12 Cl8 . . 113.81(13) ?
S1_4 Cu12 Cu5 . . 105.62(9) ?
S1_2 Cu12 Cu5 . . 51.44(8) ?
Cl8 Cu12 Cu5 . . 103.03(10) ?
S1_4 Cu12 Cu3 . . 103.80(9) ?
S1_2 Cu12 Cu3 . . 50.04(8) ?
Cl8 Cu12 Cu3 . . 135.56(11) ?
Cu5 Cu12 Cu3 . . 94.01(5) ?
S1_4 Cu12 Cu10 . . 49.43(8) ?
S1_2 Cu12 Cu10 . . 106.76(9) ?
Cl8 Cu12 Cu10 . . 102.22(10) ?
Cu5 Cu12 Cu10 . . 59.75(5) ?
Cu3 Cu12 Cu10 . . 121.68(7) ?
S1_4 Cu12 Cu15 . . 47.61(8) ?
S1_2 Cu12 Cu15 . . 105.08(9) ?
Cl8 Cu12 Cu15 . . 133.43(10) ?
Cu5 Cu12 Cu15 . . 121.35(6) ?
Cu3 Cu12 Cu15 . . 59.18(5) ?
Cu10 Cu12 Cu15 . . 89.61(6) ?
S1_4 Cu12 Cu11 . . 99.38(8) ?
S1_2 Cu12 Cu11 . . 98.90(8) ?
Cl8 Cu12 Cu11 . . 49.15(8) ?
Cu5 Cu12 Cu11 . . 59.63(4) ?
Cu3 Cu12 Cu11 . . 148.94(6) ?
Cu10 Cu12 Cu11 . . 61.58(5) ?
Cu15 Cu12 Cu11 . . 146.99(7) ?
S1A_6 Cu13 S1_4 . . 124.9(8) ?
S1_6 Cu13 S1_4 . . 125.68(18) ?
S1A_6 Cu13 Cl12 . . 125.2(7) ?
S1_6 Cu13 Cl12 . . 124.64(19) ?
S1_4 Cu13 Cl12 . . 107.25(12) ?
S1A_6 Cu13 C1A_6 . . 45.8(7) ?
S1_4 Cu13 C1A_6 . . 167.9(12) ?
Cl12 Cu13 C1A_6 . . 80.0(9) ?
S1A_6 Cu13 Cu14 . . 49.0(4) ?
S1_6 Cu13 Cu14 . . 49.42(12) ?
S1_4 Cu13 Cu14 . . 103.76(9) ?
Cl12 Cu13 Cu14 . . 107.28(10) ?
C1A_6 Cu13 Cu14 . . 64.4(12) ?
S1A_6 Cu13 Cu15 . . 104.1(6) ?
S1_6 Cu13 Cu15 . . 104.82(15) ?
S1_4 Cu13 Cu15 . . 47.94(8) ?
Cl12 Cu13 Cu15 . . 98.45(9) ?
C1A_6 Cu13 Cu15 . . 122.3(13) ?
Cu14 Cu13 Cu15 . . 61.30(5) ?
S1A_6 Cu13 Cu10 . . 96.7(6) ?
S1_6 Cu13 Cu10 . . 97.03(15) ?
S1_4 Cu13 Cu10 . . 47.39(8) ?
Cl12 Cu13 Cu10 . . 133.71(11) ?
C1A_6 Cu13 Cu10 . . 133.6(10) ?
Cu14 Cu13 Cu10 . . 115.71(6) ?
Cu15 Cu13 Cu10 . . 87.99(6) ?
S1A_6 Cu13 Cu16 . . 103.3(5) ?
S1_6 Cu13 Cu16 . . 103.28(13) ?
S1_4 Cu13 Cu16 . . 99.36(9) ?
Cl12 Cu13 Cu16 . . 48.22(8) ?
C1A_6 Cu13 Cu16 . . 78.0(11) ?
Cu14 Cu13 Cu16 . . 63.01(5) ?
Cu15 Cu13 Cu16 . . 61.47(5) ?
Cu10 Cu13 Cu16 . . 146.63(8) ?
S1_5 Cu14 S1_6 . . 127.7(7) ?
S1A_6 Cu14 S1A_5 . . 129.3(12) ?
S1_5 Cu14 Cl13 . . 118.0(8) ?
S1A_6 Cu14 Cl13 . . 108.2(7) ?
S1_6 Cu14 Cl13 . . 107.55(18) ?
S1A_5 Cu14 Cl13 . . 118.5(10) ?
S1_5 Cu14 Cl11 . . 102.7(8) ?
S1A_6 Cu14 Cl11 . . 99.9(5) ?
S1_6 Cu14 Cl11 . . 99.65(14) ?
S1A_5 Cu14 Cl11 . . 97.1(11) ?
Cl13 Cu14 Cl11 . . 92.35(11) ?
S1_5 Cu14 Cu7 . . 104.3(9) ?
S1A_6 Cu14 Cu7 . . 50.2(4) ?
S1_6 Cu14 Cu7 . . 50.40(12) ?
S1A_5 Cu14 Cu7 . . 102.0(11) ?
Cl13 Cu14 Cu7 . . 134.18(11) ?
Cl11 Cu14 Cu7 . . 60.45(8) ?
S1_5 Cu14 Cu13 . . 101.3(7) ?
S1A_6 Cu14 Cu13 . . 48.2(5) ?
S1_6 Cu14 Cu13 . . 48.36(12) ?
S1A_5 Cu14 Cu13 . . 106.6(10) ?
Cl13 Cu14 Cu13 . . 94.96(10) ?
Cl11 Cu14 Cu13 . . 147.85(9) ?
Cu7 Cu14 Cu13 . . 93.02(6) ?
S1_5 Cu14 Cu15 . . 45.0(8) ?
S1A_6 Cu14 Cu15 . . 101.9(6) ?
S1_6 Cu14 Cu15 . . 102.33(15) ?
S1A_5 Cu14 Cu15 . . 50.6(11) ?
Cl13 Cu14 Cu15 . . 103.12(10) ?
Cl11 Cu14 Cu15 . . 147.70(9) ?
Cu7 Cu14 Cu15 . . 119.59(7) ?
Cu13 Cu14 Cu15 . . 59.59(5) ?
S1_5 Cu15 S1_4 . . 129.1(7) ?
S1_5 Cu15 Cl14 . . 106.9(8) ?
S1_4 Cu15 Cl14 . . 120.52(11) ?
S1_4 Cu15 S1A_5 . . 129.8(9) ?
Cl14 Cu15 S1A_5 . . 106.5(9) ?
S1_5 Cu15 Cu3 . . 50.4(11) ?
S1_4 Cu15 Cu3 . . 103.52(9) ?
Cl14 Cu15 Cu3 . . 129.66(10) ?
S1A_5 Cu15 Cu3 . . 49.7(13) ?
S1_5 Cu15 Cu13 . . 102.8(10) ?
S1_4 Cu15 Cu13 . . 49.68(10) ?
Cl14 Cu15 Cu13 . . 105.18(10) ?
S1A_5 Cu15 Cu13 . . 104.0(12) ?
Cu3 Cu15 Cu13 . . 122.34(6) ?
S1_5 Cu15 Cu12 . . 102.6(9) ?
S1_4 Cu15 Cu12 . . 48.12(9) ?
Cl14 Cu15 Cu12 . . 142.19(10) ?
S1A_5 Cu15 Cu12 . . 102.4(11) ?
Cu3 Cu15 Cu12 . . 58.39(5) ?
Cu13 Cu15 Cu12 . . 90.58(6) ?
S1_5 Cu15 Cu14 . . 47.1(11) ?
S1_4 Cu15 Cu14 . . 103.29(11) ?
Cl14 Cu15 Cu14 . . 100.56(10) ?
S1A_5 Cu15 Cu14 . . 48.2(13) ?
Cu3 Cu15 Cu14 . . 91.03(6) ?
Cu13 Cu15 Cu14 . . 59.11(6) ?
Cu12 Cu15 Cu14 . . 116.88(6) ?
Cl13 Cu16 Cl12 . . 116.04(13) ?
Cl13 Cu16 Cl14 . . 120.37(12) ?
Cl12 Cu16 Cl14 . . 117.17(13) ?
Cl13 Cu16 Cl17 . . 93.56(10) ?
Cl12 Cu16 Cl17 . . 108.38(10) ?
Cl14 Cu16 Cl17 . . 93.75(10) ?
Cl13 Cu16 Cu13 . . 93.21(9) ?
Cl12 Cu16 Cu13 . . 48.55(7) ?
Cl14 Cu16 Cu13 . . 102.38(8) ?
Cl17 Cu16 Cu13 . . 156.21(9) ?
Cu20 Cl17 Cu17 . . 77.44(9) ?
Cu20 Cl17 Cu16 . . 154.44(13) ?
Cu17 Cl17 Cu16 . . 84.78(10) ?
Cu18 Cl18 Cu17 . . 82.21(10) ?
Cu19 Cl19 Cu17 . . 81.85(10) ?
Cu28 Cl20 Cu27 . . 78.24(9) ?
Cu21 Cl21 Cu18 . . 67.43(8) ?
Cu28 Cl22 Cu21 . . 88.70(9) ?
Cu28 Cl22 Cu32 . 4 78.91(9) ?
Cu21 Cl22 Cu32 . 4 146.01(11) ?
Cu29 Cl23 Cu28 . . 83.99(10) ?
Cu26 Cl24 Cu22 . . 78.41(9) ?
Cu30 Cl25 Cu26 . . 76.07(9) ?
Cu30 Cl25 Cu26 . 2_655 146.40(12) ?
Cu26 Cl25 Cu26 . 2_655 76.32(9) ?
Cu26 Cl27 Cu23 . . 93.73(11) ?
Cu32 Cl30 Cu25 . . 99.77(11) ?
Cu31 Cl31 Cu32 . . 81.30(10) ?
Cu31 Cl31 Cu28 . 4_545 148.72(13) ?
Cu32 Cl31 Cu28 . 4_545 75.18(9) ?
Cu24 Cl32 Cu32 . . 81.82(10) ?
Cl19 Cu17 Cl18 . . 119.80(12) ?
Cl19 Cu17 Cl17 . . 118.19(11) ?
Cl18 Cu17 Cl17 . . 116.48(12) ?
Cl19 Cu17 Cl14 . . 102.26(10) ?
Cl18 Cu17 Cl14 . . 97.50(10) ?
Cl17 Cu17 Cl14 . . 93.63(10) ?
Cl19 Cu17 Cu20 . . 101.40(9) ?
Cl18 Cu17 Cu20 . . 94.54(9) ?
Cl17 Cu17 Cu20 . . 50.29(7) ?
Cl14 Cu17 Cu20 . . 143.34(9) ?
Cl19 Cu17 Cu19 . . 48.85(7) ?
Cl18 Cu17 Cu19 . . 103.89(8) ?
Cl17 Cu17 Cu19 . . 95.15(8) ?
Cl14 Cu17 Cu19 . . 150.15(8) ?
Cu20 Cu17 Cu19 . . 55.61(4) ?
Cl19 Cu17 Cu18 . . 96.70(8) ?
Cl18 Cu17 Cu18 . . 48.61(7) ?
Cl17 Cu17 Cu18 . . 101.84(8) ?
Cl14 Cu17 Cu18 . . 146.12(8) ?
Cu20 Cu17 Cu18 . . 55.87(4) ?
Cu19 Cu17 Cu18 . . 58.51(4) ?
S1_11 Cu18 S1_9 . . 123.85(11) ?
S1_11 Cu18 Cl18 . . 125.71(12) ?
S1_9 Cu18 Cl18 . . 107.75(11) ?
S1_11 Cu18 Cl21 . . 98.07(9) ?
S1_9 Cu18 Cl21 . . 93.08(9) ?
Cl18 Cu18 Cl21 . . 94.64(10) ?
S1_11 Cu18 Cu20 . . 101.28(8) ?
S1_9 Cu18 Cu20 . . 50.72(7) ?
Cl18 Cu18 Cu20 . . 98.45(9) ?
Cl21 Cu18 Cu20 . . 143.74(8) ?
S1_11 Cu18 Cu21 . . 97.71(8) ?
S1_9 Cu18 Cu21 . . 49.99(7) ?
Cl18 Cu18 Cu21 . . 130.42(9) ?
Cl21 Cu18 Cu21 . . 52.36(7) ?
Cu20 Cu18 Cu21 . . 94.60(6) ?
S1_11 Cu18 Cu19 . . 50.05(7) ?
S1_9 Cu18 Cu19 . . 103.05(8) ?
Cl18 Cu18 Cu19 . . 106.13(9) ?
Cl21 Cu18 Cu19 . . 148.03(7) ?
Cu20 Cu18 Cu19 . . 57.48(4) ?
Cu21 Cu18 Cu19 . . 121.01(6) ?
S1_11 Cu18 Cu17 . . 101.91(8) ?
S1_9 Cu18 Cu17 . . 100.34(8) ?
Cl18 Cu18 Cu17 . . 49.18(7) ?
Cl21 Cu18 Cu17 . . 143.70(8) ?
Cu20 Cu18 Cu17 . . 59.92(5) ?
Cu21 Cu18 Cu17 . . 150.31(6) ?
Cu19 Cu18 Cu17 . . 60.32(4) ?
S1_12 Cu19 Cl19 . . 121.19(10) ?
S1_12 Cu19 S1_11 . . 125.74(11) ?
Cl19 Cu19 S1_11 . . 110.75(11) ?
S1_12 Cu19 Cu20 . . 52.02(7) ?
Cl19 Cu19 Cu20 . . 106.47(8) ?
S1_11 Cu19 Cu20 . . 100.58(8) ?
S1_12 Cu19 Cu23 . . 96.96(8) ?
Cl19 Cu19 Cu23 . . 134.24(9) ?
S1_11 Cu19 Cu23 . . 50.44(7) ?
Cu20 Cu19 Cu23 . . 117.31(6) ?
S1_12 Cu19 Cu18 . . 105.59(8) ?
Cl19 Cu19 Cu18 . . 99.31(8) ?
S1_11 Cu19 Cu18 . . 48.44(7) ?
Cu20 Cu19 Cu18 . . 58.27(4) ?
Cu23 Cu19 Cu18 . . 92.90(5) ?
S1_12 Cu19 Cu17 . . 100.71(8) ?
Cl19 Cu19 Cu17 . . 49.31(7) ?
S1_11 Cu19 Cu17 . . 101.30(8) ?
Cu20 Cu19 Cu17 . . 60.49(5) ?
Cu23 Cu19 Cu17 . . 151.71(6) ?
Cu18 Cu19 Cu17 . . 61.16(4) ?
S1_9 Cu20 S1_12 . . 131.59(10) ?
S1_9 Cu20 Cl17 . . 121.93(10) ?
S1_12 Cu20 Cl17 . . 106.48(9) ?
S1_9 Cu20 Cu19 . . 111.22(8) ?
S1_12 Cu20 Cu19 . . 52.45(8) ?
Cl17 Cu20 Cu19 . . 103.60(8) ?
S1_9 Cu20 Cu18 . . 52.97(8) ?
S1_12 Cu20 Cu18 . . 111.47(9) ?
Cl17 Cu20 Cu18 . . 111.36(9) ?
Cu19 Cu20 Cu18 . . 64.24(5) ?
S1_9 Cu20 Cu17 . . 105.73(9) ?
S1_12 Cu20 Cu17 . . 103.85(9) ?
Cl17 Cu20 Cu17 . . 52.28(8) ?
Cu19 Cu20 Cu17 . . 63.90(5) ?
Cu18 Cu20 Cu17 . . 64.21(5) ?
S1_9 Cu20 Cu25 . . 98.59(8) ?
S1_12 Cu20 Cu25 . . 49.91(8) ?
Cl17 Cu20 Cu25 . . 122.20(9) ?
Cu19 Cu20 Cu25 . . 96.60(5) ?
Cu18 Cu20 Cu25 . . 126.17(5) ?
Cu17 Cu20 Cu25 . . 153.01(6) ?
S1_7 Cu21 S1_9 . . 125.47(10) ?
S1_7 Cu21 Cl22 . . 103.97(9) ?
S1_9 Cu21 Cl22 . . 112.63(10) ?
S1_7 Cu21 Cl21 . . 113.78(10) ?
S1_9 Cu21 Cl21 . . 99.74(10) ?
Cl22 Cu21 Cl21 . . 98.17(10) ?
S1_7 Cu21 Cu22 . . 51.90(7) ?
S1_9 Cu21 Cu22 . . 106.71(8) ?
Cl22 Cu21 Cu22 . . 140.56(8) ?
Cl21 Cu21 Cu22 . . 71.92(7) ?
S1_7 Cu21 Cu18 . . 113.33(8) ?
S1_9 Cu21 Cu18 . . 49.93(8) ?
Cl22 Cu21 Cu18 . . 141.89(8) ?
Cl21 Cu21 Cu18 . . 60.22(7) ?
Cu22 Cu21 Cu18 . . 66.55(4) ?
S1_11 Cu22 S1_7 . . 136.31(10) ?
S1_11 Cu22 Cl24 . . 117.62(11) ?
S1_7 Cu22 Cl24 . . 106.06(10) ?
S1_11 Cu22 Cu30 . . 112.01(8) ?
S1_7 Cu22 Cu30 . . 52.69(7) ?
Cl24 Cu22 Cu30 . . 103.69(8) ?
S1_11 Cu22 Cu21 . . 102.36(8) ?
S1_7 Cu22 Cu21 . . 52.22(7) ?
Cl24 Cu22 Cu21 . . 120.35(8) ?
Cu30 Cu22 Cu21 . . 99.50(6) ?
S1_11 Cu22 Cu26 . . 107.03(8) ?
S1_7 Cu22 Cu26 . . 99.29(7) ?
Cl24 Cu22 Cu26 . . 50.68(7) ?
Cu30 Cu22 Cu26 . . 61.91(4) ?
Cu21 Cu22 Cu26 . . 149.48(6) ?
S1_11 Cu22 Cu23 . . 50.00(7) ?
S1_7 Cu22 Cu23 . . 110.93(8) ?
Cl24 Cu22 Cu23 . . 114.70(8) ?
Cu30 Cu22 Cu23 . . 64.71(5) ?
Cu21 Cu22 Cu23 . . 124.92(5) ?
Cu26 Cu22 Cu23 . . 71.40(4) ?
S1_11 Cu23 S1_10 . . 130.74(11) ?
S1_11 Cu23 Cl27 . . 107.60(11) ?
S1_10 Cu23 Cl27 . . 106.22(11) ?
S1_11 Cu23 Cl29 . . 102.64(11) ?
S1_10 Cu23 Cl29 . . 105.62(11) ?
Cl27 Cu23 Cl29 . . 99.91(11) ?
S1_11 Cu23 Cu31 . . 110.46(8) ?
S1_10 Cu23 Cu31 . . 49.04(7) ?
Cl27 Cu23 Cu31 . . 141.71(9) ?
Cl29 Cu23 Cu31 . . 67.92(9) ?
S1_11 Cu23 Cu19 . . 50.49(7) ?
S1_10 Cu23 Cu19 . . 112.11(8) ?
Cl27 Cu23 Cu19 . . 140.89(10) ?
Cl29 Cu23 Cu19 . . 62.83(8) ?
Cu31 Cu23 Cu19 . . 67.52(5) ?
S1_11 Cu23 Cu22 . . 48.18(7) ?
S1_10 Cu23 Cu22 . . 96.99(8) ?
Cl27 Cu23 Cu22 . . 91.03(8) ?
Cl29 Cu23 Cu22 . . 150.82(10) ?
Cu31 Cu23 Cu22 . . 117.61(6) ?
Cu19 Cu23 Cu22 . . 91.82(5) ?
S1_11 Cu23 Cu30 . . 99.64(8) ?
S1_10 Cu23 Cu30 . . 46.90(7) ?
Cl27 Cu23 Cu30 . . 88.51(8) ?
Cl29 Cu23 Cu30 . . 152.44(11) ?
Cu31 Cu23 Cu30 . . 89.21(6) ?
Cu19 Cu23 Cu30 . . 123.60(6) ?
Cu22 Cu23 Cu30 . . 53.64(4) ?
S1_8 Cu24 S1_10 . . 128.15(11) ?
S1_8 Cu24 Cl32 . . 122.91(12) ?
S1_10 Cu24 Cl32 . . 108.09(11) ?
S1_8 Cu24 Cu31 . . 104.05(9) ?
S1_10 Cu24 Cu31 . . 50.24(7) ?
Cl32 Cu24 Cu31 . . 104.50(9) ?
S1_8 Cu24 Cu32 . . 107.70(9) ?
S1_10 Cu24 Cu32 . . 97.64(8) ?
Cl32 Cu24 Cu32 . . 49.49(7) ?
Cu31 Cu24 Cu32 . . 62.58(5) ?
S1_8 Cu25 S1_12 . . 130.93(11) ?
S1_8 Cu25 Cl30 . . 103.93(11) ?
S1_12 Cu25 Cl30 . . 108.56(10) ?
S1_8 Cu25 Cl28 . . 105.84(11) ?
S1_12 Cu25 Cl28 . . 105.10(11) ?
Cl30 Cu25 Cl28 . . 97.69(10) ?
S1_8 Cu25 Cu27 . . 50.11(7) ?
S1_12 Cu25 Cu27 . . 109.11(8) ?
Cl30 Cu25 Cu27 . . 142.27(10) ?
Cl28 Cu25 Cu27 . . 70.49(8) ?
S1_8 Cu25 Cu31 . . 98.45(8) ?
S1_12 Cu25 Cu31 . . 47.78(7) ?
Cl30 Cu25 Cu31 . . 88.80(8) ?
Cl28 Cu25 Cu31 . . 152.41(10) ?
Cu27 Cu25 Cu31 . . 118.57(6) ?
S1_8 Cu25 Cu20 . . 109.99(8) ?
S1_12 Cu25 Cu20 . . 48.57(7) ?
Cl30 Cu25 Cu20 . . 146.00(9) ?
Cl28 Cu25 Cu20 . . 71.12(9) ?
Cu27 Cu25 Cu20 . . 65.65(5) ?
Cu31 Cu25 Cu20 . . 88.57(5) ?
Cl24 Cu26 Cl27 . . 120.65(11) ?
Cl24 Cu26 Cl25 . . 118.76(10) ?
Cl27 Cu26 Cl25 . . 114.22(11) ?
Cl24 Cu26 Cl25 . 2_655 96.60(9) ?
Cl27 Cu26 Cl25 . 2_655 98.93(10) ?
Cl25 Cu26 Cl25 . 2_655 99.93(9) ?
Cl24 Cu26 Cu30 . . 98.60(8) ?
Cl27 Cu26 Cu30 . . 94.15(9) ?
Cl25 Cu26 Cu30 . . 51.27(7) ?
Cl25 Cu26 Cu30 2_655 . 151.19(8) ?
Cl24 Cu26 Cu22 . . 50.91(6) ?
Cl27 Cu26 Cu22 . . 94.55(8) ?
Cl25 Cu26 Cu22 . . 101.78(7) ?
Cl25 Cu26 Cu22 2_655 . 146.94(8) ?
Cu30 Cu26 Cu22 . . 55.85(4) ?
Cl24 Cu26 Cu26 . 2_655 101.19(7) ?
Cl27 Cu26 Cu26 . 2_655 131.07(7) ?
Cl25 Cu26 Cu26 . 2_655 55.00(7) ?
Cl25 Cu26 Cu26 2_655 2_655 48.68(7) ?
Cu30 Cu26 Cu26 . 2_655 104.12(7) ?
Cu22 Cu26 Cu26 . 2_655 133.25(5) ?
S1_9 Cu27 S1_8 . . 133.93(11) ?
S1_9 Cu27 Cl20 . . 108.72(10) ?
S1_8 Cu27 Cl20 . . 116.73(11) ?
S1_9 Cu27 Cu25 . . 102.03(8) ?
S1_8 Cu27 Cu25 . . 52.02(7) ?
Cl20 Cu27 Cu25 . . 131.21(9) ?
S1_9 Cu27 Cu28 . . 98.04(8) ?
S1_8 Cu27 Cu28 . . 104.65(8) ?
Cl20 Cu27 Cu28 . . 50.55(7) ?
Cu25 Cu27 Cu28 . . 156.37(6) ?
S1_9 Cu27 Cu29 . . 110.13(8) ?
S1_8 Cu27 Cu29 . . 50.06(7) ?
Cl20 Cu27 Cu29 . . 107.03(8) ?
Cu25 Cu27 Cu29 . . 96.36(5) ?
Cu28 Cu27 Cu29 . . 64.77(5) ?
Cl20 Cu28 Cl22 . . 128.41(11) ?
Cl20 Cu28 Cl23 . . 115.36(11) ?
Cl22 Cu28 Cl23 . . 112.48(10) ?
Cl20 Cu28 Cl31 . 4 97.52(9) ?
Cl22 Cu28 Cl31 . 4 95.60(10) ?
Cl23 Cu28 Cl31 . 4 96.03(9) ?
Cl20 Cu28 Cu27 . . 51.21(7) ?
Cl22 Cu28 Cu27 . . 105.10(8) ?
Cl23 Cu28 Cu27 . . 97.34(7) ?
Cl31 Cu28 Cu27 4 . 148.71(8) ?
Cl20 Cu28 Cu32 . 4 103.79(8) ?
Cl22 Cu28 Cu32 . 4 53.59(7) ?
Cl23 Cu28 Cu32 . 4 130.85(8) ?
Cl31 Cu28 Cu32 4 4 48.61(7) ?
Cu27 Cu28 Cu32 . 4 130.99(6) ?
S1_7 Cu29 S1_8 . . 125.43(11) ?
S1_7 Cu29 Cl23 . . 117.35(11) ?
S1_8 Cu29 Cl23 . . 111.70(11) ?
S1_7 Cu29 Cl26 . . 98.46(10) ?
S1_8 Cu29 Cl26 . . 96.90(10) ?
Cl23 Cu29 Cl26 . . 98.08(10) ?
S1_7 Cu29 Cu27 . . 99.99(9) ?
S1_8 Cu29 Cu27 . . 49.32(7) ?
Cl23 Cu29 Cu27 . . 98.35(9) ?
Cl26 Cu29 Cu27 . . 146.06(8) ?
S1_10 Cu30 S1_7 . . 130.46(10) ?
S1_10 Cu30 Cl25 . . 117.32(10) ?
S1_7 Cu30 Cl25 . . 112.21(9) ?
S1_10 Cu30 Cu22 . . 106.53(8) ?
S1_7 Cu30 Cu22 . . 53.71(7) ?
Cl25 Cu30 Cu22 . . 108.82(8) ?
S1_10 Cu30 Cu26 . . 108.00(9) ?
S1_7 Cu30 Cu26 . . 100.28(8) ?
Cl25 Cu30 Cu26 . . 52.66(7) ?
Cu22 Cu30 Cu26 . . 62.23(5) ?
S1_10 Cu30 Cu23 . . 49.07(8) ?
S1_7 Cu30 Cu23 . . 109.07(8) ?
Cl25 Cu30 Cu23 . . 113.25(8) ?
Cu22 Cu30 Cu23 . . 61.65(4) ?
Cu26 Cu30 Cu23 . . 70.35(5) ?
S1_12 Cu31 S1_10 . . 132.71(10) ?
S1_12 Cu31 Cl31 . . 115.40(10) ?
S1_10 Cu31 Cl31 . . 111.83(10) ?
S1_12 Cu31 Cu24 . . 111.17(9) ?
S1_10 Cu31 Cu24 . . 50.59(8) ?
Cl31 Cu31 Cu24 . . 106.54(9) ?
S1_12 Cu31 Cu23 . . 98.79(9) ?
S1_10 Cu31 Cu23 . . 51.70(8) ?
Cl31 Cu31 Cu23 . . 127.11(9) ?
Cu24 Cu31 Cu23 . . 96.04(6) ?
S1_12 Cu31 Cu25 . . 50.10(8) ?
S1_10 Cu31 Cu25 . . 108.12(9) ?
Cl31 Cu31 Cu25 . . 112.92(9) ?
Cu24 Cu31 Cu25 . . 64.41(5) ?
Cu23 Cu31 Cu25 . . 119.97(5) ?
S1_12 Cu31 Cu32 . . 110.60(9) ?
S1_10 Cu31 Cu32 . . 97.10(9) ?
Cl31 Cu31 Cu32 . . 50.52(8) ?
Cu24 Cu31 Cu32 . . 61.59(5) ?
Cu23 Cu31 Cu32 . . 147.74(6) ?
Cu25 Cu31 Cu32 . . 73.34(5) ?
Cl30 Cu32 Cl32 . . 116.45(11) ?
Cl30 Cu32 Cl31 . . 110.64(11) ?
Cl32 Cu32 Cl31 . . 120.05(11) ?
Cl30 Cu32 Cl22 . 4_545 103.22(10) ?
Cl32 Cu32 Cl22 . 4_545 105.85(9) ?
Cl31 Cu32 Cl22 . 4_545 96.96(9) ?
Cl30 Cu32 Cu24 . . 89.52(8) ?
Cl32 Cu32 Cu24 . . 48.68(7) ?
Cl31 Cu32 Cu24 . . 99.14(8) ?
Cl22 Cu32 Cu24 4_545 . 154.43(8) ?
Cl30 Cu32 Cu31 . . 88.56(8) ?
Cl32 Cu32 Cu31 . . 97.77(8) ?
Cl31 Cu32 Cu31 . . 48.18(7) ?
Cl22 Cu32 Cu31 4_545 . 144.87(9) ?
Cu24 Cu32 Cu31 . . 55.83(5) ?
Cl30 Cu32 Cu28 . 4_545 136.35(8) ?
Cl32 Cu32 Cu28 . 4_545 104.04(7) ?
Cl31 Cu32 Cu28 . 4_545 56.20(7) ?
Cl22 Cu32 Cu28 4_545 4_545 47.49(7) ?
Cu24 Cu32 Cu28 . 4_545 131.43(6) ?
Cu31 Cu32 Cu28 . 4_545 102.00(6) ?
Cu2 Cl1 Cu1 . . 82.91(11) ?
Cu4 Cl2 Cu1 . . 76.72(9) ?
Cu4 Cl2 Cu11 . 4_546 149.49(12) ?
Cu1 Cl2 Cu11 . 4_546 82.50(9) ?
Cu1 Cl3 Cu3 . . 88.88(11) ?
Cu11 Cl4 Cu5 . . 78.80(10) ?
Cu10 Cl6 Cu11 . . 80.86(10) ?
Cu10 Cl6 Cu1 . 4_556 149.02(12) ?
Cu11 Cl6 Cu1 . 4_556 83.18(10) ?
Cu9 Cl7 Cu6 . . 93.22(12) ?
Cu9 Cl7 Cu9 . 2_556 78.14(12) ?
Cu6 Cl7 Cu9 . 2_556 149.00(14) ?
Cu12 Cl8 Cu11 . . 82.02(11) ?
Cu8 Cl9 Cu9 . . 82.54(13) ?
Cu9 Cl10 Cu7 . . 87.41(11) ?
Cu16 Cl12 Cu13 . . 83.23(10) ?
Cu16 Cl13 Cu14 . . 86.53(12) ?
Cu15 Cl14 Cu16 . . 82.98(10) ?
Cu15 Cl14 Cu17 . . 166.76(15) ?
Cu16 Cl14 Cu17 . . 85.33(10) ?
C1_1 S1_1 Cu5 . . 105.2(13) ?
C1_1 S1_1 Cu10 . . 111.8(16) ?
Cu5 S1_1 Cu10 . . 79.1(8) ?
C1_1 S1_1 Cu8 . . 118.9(14) ?
Cu5 S1_1 Cu8 . . 135.7(10) ?
Cu10 S1_1 Cu8 . . 86.7(11) ?
C1_1 S1_1 Cu6 . . 109.9(18) ?
Cu5 S1_1 Cu6 . . 75.0(9) ?
Cu10 S1_1 Cu6 . . 135.3(10) ?
Cu8 S1_1 Cu6 . . 87.1(7) ?
C2_1 N1_1 H1A_1 . . 109.5 ?
C2_1 N1_1 H1B_1 . . 109.5 ?
H1A_1 N1_1 H1B_1 . . 109.5 ?
C2_1 N1_1 H1C_1 . . 109.5 ?
H1A_1 N1_1 H1C_1 . . 109.5 ?
H1B_1 N1_1 H1C_1 . . 109.5 ?
C2_1 C1_1 S1_1 . . 110.9(16) ?
C2_1 C1_1 H1D_1 . . 109.5 ?
S1_1 C1_1 H1D_1 . . 109.5 ?
C2_1 C1_1 H1E_1 . . 109.5 ?
S1_1 C1_1 H1E_1 . . 109.5 ?
H1D_1 C1_1 H1E_1 . . 108.0 ?
C1_1 C2_1 C3_1 . . 116.8(16) ?
C1_1 C2_1 N1_1 . . 108.0(19) ?
C3_1 C2_1 N1_1 . . 106.3(13) ?
C1_1 C2_1 H2_1 . . 108.5 ?
C3_1 C2_1 H2_1 . . 108.5 ?
N1_1 C2_1 H2_1 . . 108.5 ?
O1_1 C3_1 O2_1 . . 132.1(17) ?
O1_1 C3_1 C2_1 . . 119.3(15) ?
O2_1 C3_1 C2_1 . . 108.3(15) ?
C1A_1 S1A_1 Cu8 . . 114(3) ?
C1A_1 S1A_1 Cu6 . . 112(4) ?
Cu8 S1A_1 Cu6 . . 93.7(18) ?
C1A_1 S1A_1 Cu10 . . 105(3) ?
Cu8 S1A_1 Cu10 . . 90(2) ?
Cu6 S1A_1 Cu10 . . 138(2) ?
C1A_1 S1A_1 Cu5 . . 105(3) ?
Cu8 S1A_1 Cu5 . . 141(2) ?
Cu6 S1A_1 Cu5 . . 74.9(19) ?
Cu10 S1A_1 Cu5 . . 76.4(16) ?
C2A_1 N1A_1 H1AA_1 . . 109.5 ?
C2A_1 N1A_1 H1AB_1 . . 109.5 ?
H1AA_1 N1A_1 H1AB_1 . . 109.5 ?
C2A_1 N1A_1 H1AC_1 . . 109.5 ?
H1AA_1 N1A_1 H1AC_1 . . 109.5 ?
H1AB_1 N1A_1 H1AC_1 . . 109.5 ?
C2A_1 C1A_1 S1A_1 . . 131(6) ?
C2A_1 C1A_1 H1BA_1 . . 104.4 ?
S1A_1 C1A_1 H1BA_1 . . 104.4 ?
C2A_1 C1A_1 H1BB_1 . . 104.4 ?
S1A_1 C1A_1 H1BB_1 . . 104.4 ?
H1BA_1 C1A_1 H1BB_1 . . 105.6 ?
C1A_1 C2A_1 N1A_1 . . 103(4) ?
C1A_1 C2A_1 C3A_1 . . 130(5) ?
N1A_1 C2A_1 C3A_1 . . 113(3) ?
C1A_1 C2A_1 H2A_1 . . 102.5 ?
N1A_1 C2A_1 H2A_1 . . 102.5 ?
C3A_1 C2A_1 H2A_1 . . 102.5 ?
O1A_1 C3A_1 O2A_1 . . 118(5) ?
O1A_1 C3A_1 C2A_1 . . 125(6) ?
O2A_1 C3A_1 C2A_1 . . 117(4) ?
C1_2 S1_2 Cu5 . . 114.4(5) ?
C1_2 S1_2 Cu2 . . 113.3(4) ?
Cu5 S1_2 Cu2 . . 91.98(12) ?
C1_2 S1_2 Cu3 . . 108.5(5) ?
Cu5 S1_2 Cu3 . . 134.92(14) ?
Cu2 S1_2 Cu3 . . 83.10(11) ?
C1_2 S1_2 Cu12 . . 106.0(4) ?
Cu5 S1_2 Cu12 . . 76.15(10) ?
Cu2 S1_2 Cu12 . . 140.31(15) ?
Cu3 S1_2 Cu12 . . 79.60(10) ?
C2_2 N1_2 H1A_2 . . 109.5 ?
C2_2 N1_2 H1B_2 . . 109.5 ?
H1A_2 N1_2 H1B_2 . . 109.5 ?
C2_2 N1_2 H1C_2 . . 109.5 ?
H1A_2 N1_2 H1C_2 . . 109.5 ?
H1B_2 N1_2 H1C_2 . . 109.5 ?
C2_2 C1_2 S1_2 . . 110.6(9) ?
C2_2 C1_2 H1AA_2 . . 109.5 ?
S1_2 C1_2 H1AA_2 . . 109.5 ?
C2_2 C1_2 H1AB_2 . . 109.5 ?
S1_2 C1_2 H1AB_2 . . 109.5 ?
H1AA_2 C1_2 H1AB_2 . . 108.1 ?
C3_2 C2_2 C1_2 . . 108.3(13) ?
C3_2 C2_2 N1_2 . . 109.0(12) ?
C1_2 C2_2 N1_2 . . 116.2(12) ?
C3_2 C2_2 H2_2 . . 107.7 ?
C1_2 C2_2 H2_2 . . 107.7 ?
N1_2 C2_2 H2_2 . . 107.7 ?
O1_2 C3_2 O2_2 . . 124.6(16) ?
O1_2 C3_2 C2_2 . . 116.7(15) ?
O2_2 C3_2 C2_2 . . 117.3(14) ?
C1_3 S1_3 Cu4 . . 117.3(3) ?
C1_3 S1_3 Cu7 . . 109.7(4) ?
Cu4 S1_3 Cu7 . . 83.88(11) ?
C1_3 S1_3 Cu2 . . 108.2(4) ?
Cu4 S1_3 Cu2 . . 75.02(10) ?
Cu7 S1_3 Cu2 . . 141.82(12) ?
C1_3 S1_3 Cu6 . . 101.9(3) ?
Cu4 S1_3 Cu6 . . 139.18(12) ?
Cu7 S1_3 Cu6 . . 93.65(12) ?
Cu2 S1_3 Cu6 . . 82.77(11) ?
C2_3 N1_3 H1A_3 . . 109.5 ?
C2_3 N1_3 H1B_3 . . 109.5 ?
H1A_3 N1_3 H1B_3 . . 109.5 ?
C2_3 N1_3 H1C_3 . . 109.5 ?
H1A_3 N1_3 H1C_3 . . 109.5 ?
H1B_3 N1_3 H1C_3 . . 109.5 ?
C2_3 C1_3 S1_3 . . 116.5(6) ?
C2_3 C1_3 H1D_3 . . 108.2 ?
S1_3 C1_3 H1D_3 . . 108.2 ?
C2_3 C1_3 H1DE_3 . . 108.2 ?
S1_3 C1_3 H1DE_3 . . 108.2 ?
H1D_3 C1_3 H1DE_3 . . 107.3 ?
N1_3 C2_3 C3_3 . . 109.3(8) ?
N1_3 C2_3 C1_3 . . 111.8(9) ?
C3_3 C2_3 C1_3 . . 109.5(7) ?
N1_3 C2_3 H2_3 . . 108.7 ?
C3_3 C2_3 H2_3 . . 108.7 ?
C1_3 C2_3 H2_3 . . 108.7 ?
O2_3 C3_3 O1_3 . . 126.2(9) ?
O2_3 C3_3 C2_3 . . 118.0(9) ?
O1_3 C3_3 C2_3 . . 115.8(9) ?
C1_4 S1_4 Cu15 . . 118.7(3) ?
C1_4 S1_4 Cu10 . . 103.6(3) ?
Cu15 S1_4 Cu10 . . 137.67(13) ?
C1_4 S1_4 Cu12 . . 112.7(5) ?
Cu15 S1_4 Cu12 . . 84.27(12) ?
Cu10 S1_4 Cu12 . . 80.70(10) ?
C1_4 S1_4 Cu13 . . 107.8(5) ?
Cu15 S1_4 Cu13 . . 82.38(12) ?
Cu10 S1_4 Cu13 . . 83.61(12) ?
Cu12 S1_4 Cu13 . . 139.02(13) ?
C2_4 N1_4 H1A_4 . . 109.5 ?
C2_4 N1_4 H1B_4 . . 109.5 ?
H1A_4 N1_4 H1B_4 . . 109.5 ?
C2_4 N1_4 H1C_4 . . 109.5 ?
H1A_4 N1_4 H1C_4 . . 109.5 ?
H1B_4 N1_4 H1C_4 . . 109.5 ?
C2_4 C1_4 S1_4 . . 113.4(7) ?
C2_4 C1_4 H1AA_4 . . 108.9 ?
S1_4 C1_4 H1AA_4 . . 108.9 ?
C2_4 C1_4 H1AB_4 . . 108.9 ?
S1_4 C1_4 H1AB_4 . . 108.9 ?
H1AA_4 C1_4 H1AB_4 . . 107.7 ?
C3_4 C2_4 N1_4 . . 107.4(9) ?
C3_4 C2_4 C1_4 . . 116.4(9) ?
N1_4 C2_4 C1_4 . . 109.8(10) ?
C3_4 C2_4 H2_4 . . 107.6 ?
N1_4 C2_4 H2_4 . . 107.6 ?
C1_4 C2_4 H2_4 . . 107.6 ?
O1_4 C3_4 O2_4 . . 125.2(11) ?
O1_4 C3_4 C2_4 . . 121.7(12) ?
O2_4 C3_4 C2_4 . . 113.0(10) ?
C1_5 S1_5 Cu15 . . 111(2) ?
C1_5 S1_5 Cu14 . . 117.0(18) ?
Cu15 S1_5 Cu14 . . 87.9(14) ?
C1_5 S1_5 Cu3 . . 100.6(18) ?
Cu15 S1_5 Cu3 . . 82.7(11) ?
Cu14 S1_5 Cu3 . . 142.1(12) ?
C1_5 S1_5 Cu4 . . 106.3(16) ?
Cu15 S1_5 Cu4 . . 141.0(12) ?
Cu14 S1_5 Cu4 . . 85.5(12) ?
Cu3 S1_5 Cu4 . . 79.4(12) ?
C2_5 N1_5 H1A_5 . . 109.5 ?
C2_5 N1_5 H1B_5 . . 109.5 ?
H1A_5 N1_5 H1B_5 . . 109.5 ?
C2_5 N1_5 H1C_5 . . 109.5 ?
H1A_5 N1_5 H1C_5 . . 109.5 ?
H1B_5 N1_5 H1C_5 . . 109.5 ?
C2_5 C1_5 S1_5 . . 119.5(19) ?
C2_5 C1_5 H1AA_5 . . 107.4 ?
S1_5 C1_5 H1AA_5 . . 107.4 ?
C2_5 C1_5 H1AB_5 . . 107.4 ?
S1_5 C1_5 H1AB_5 . . 107.4 ?
H1AA_5 C1_5 H1AB_5 . . 107.0 ?
C1_5 C2_5 C3_5 . . 111.9(17) ?
C1_5 C2_5 N1_5 . . 111.8(18) ?
C3_5 C2_5 N1_5 . . 111.4(13) ?
C1_5 C2_5 H2_5 . . 107.1 ?
C3_5 C2_5 H2_5 . . 107.2 ?
N1_5 C2_5 H2_5 . . 107.2 ?
O1_5 C3_5 O2_5 . . 123.5(17) ?
O1_5 C3_5 C2_5 . . 117.9(14) ?
O2_5 C3_5 C2_5 . . 118.2(16) ?
C1A_5 S1A_5 Cu4 . . 114(2) ?
C1A_5 S1A_5 Cu3 . . 99(2) ?
Cu4 S1A_5 Cu3 . . 82.5(16) ?
C1A_5 S1A_5 Cu14 . . 123(2) ?
Cu4 S1A_5 Cu14 . . 87.6(17) ?
Cu3 S1A_5 Cu14 . . 136.8(15) ?
C1A_5 S1A_5 Cu15 . . 107(2) ?
Cu4 S1A_5 Cu15 . . 136.2(15) ?
Cu3 S1A_5 Cu15 . . 77.7(13) ?
Cu14 S1A_5 Cu15 . . 81.2(15) ?
C2A_5 N1A_5 H1A1_5 . . 109.5 ?
C2A_5 N1A_5 H1A2_5 . . 109.5 ?
H1A1_5 N1A_5 H1A2_5 . . 109.5 ?
C2A_5 N1A_5 H1A3_5 . . 109.5 ?
H1A1_5 N1A_5 H1A3_5 . . 109.5 ?
H1A2_5 N1A_5 H1A3_5 . . 109.5 ?
C2A_5 C1A_5 S1A_5 . . 99(2) ?
C2A_5 C1A_5 H1AC_5 . . 112.0 ?
S1A_5 C1A_5 H1AC_5 . . 112.0 ?
C2A_5 C1A_5 H1AD_5 . . 112.0 ?
S1A_5 C1A_5 H1AD_5 . . 112.0 ?
H1AC_5 C1A_5 H1AD_5 . . 109.7 ?
N1A_5 C2A_5 C3A_5 . . 116(2) ?
N1A_5 C2A_5 C1A_5 . . 108(2) ?
C3A_5 C2A_5 C1A_5 . . 99(2) ?
N1A_5 C2A_5 H2A_5 . . 111.2 ?
C3A_5 C2A_5 H2A_5 . . 111.2 ?
C1A_5 C2A_5 H2A_5 . . 111.2 ?
O2A_5 C3A_5 O1A_5 . . 128(3) ?
O2A_5 C3A_5 C2A_5 . . 116(3) ?
O1A_5 C3A_5 C2A_5 . . 116(2) ?
C1_6 S1_6 Cu13 . . 119.7(6) ?
C1_6 S1_6 Cu7 . . 98.0(5) ?
Cu13 S1_6 Cu7 . . 140.8(3) ?
C1_6 S1_6 Cu8 . . 109.6(6) ?
Cu13 S1_6 Cu8 . . 94.8(2) ?
Cu7 S1_6 Cu8 . . 80.91(17) ?
C1_6 S1_6 Cu14 . . 104.4(6) ?
Cu13 S1_6 Cu14 . . 82.22(17) ?
Cu7 S1_6 Cu14 . . 78.33(16) ?
Cu8 S1_6 Cu14 . . 142.2(3) ?
C2_6 N1_6 H1A_6 . . 109.5 ?
C2_6 N1_6 H1B_6 . . 109.5 ?
H1A_6 N1_6 H1B_6 . . 109.5 ?
C2_6 N1_6 H1C_6 . . 109.5 ?
H1A_6 N1_6 H1C_6 . . 109.5 ?
H1B_6 N1_6 H1C_6 . . 109.5 ?
C2_6 C1_6 S1_6 . . 109.9(11) ?
C2_6 C1_6 H1D_6 . . 109.7 ?
S1_6 C1_6 H1D_6 . . 109.7 ?
C2_6 C1_6 H1E_6 . . 109.7 ?
S1_6 C1_6 H1E_6 . . 109.7 ?
H1D_6 C1_6 H1E_6 . . 108.2 ?
C1_6 C2_6 N1_6 . . 105.8(14) ?
C1_6 C2_6 C3_6 . . 109.7(13) ?
N1_6 C2_6 C3_6 . . 103.0(11) ?
C1_6 C2_6 H2_6 . . 112.6 ?
N1_6 C2_6 H2_6 . . 112.6 ?
C3_6 C2_6 H2_6 . . 112.6 ?
O1_6 C3_6 O2_6 . . 128.3(18) ?
O1_6 C3_6 C2_6 . . 116.3(11) ?
O2_6 C3_6 C2_6 . . 115.4(11) ?
H4A_6 O4_6 H4B_6 . . 105.8(3) ?
C1A_6 S1A_6 Cu13 . . 75.8(15) ?
C1A_6 S1A_6 Cu7 . . 137(2) ?
Cu13 S1A_6 Cu7 . . 142.4(15) ?
C1A_6 S1A_6 Cu8 . . 124(2) ?
Cu13 S1A_6 Cu8 . . 95.0(8) ?
Cu7 S1A_6 Cu8 . . 81.2(6) ?
C1A_6 S1A_6 Cu14 . . 90.9(17) ?
Cu13 S1A_6 Cu14 . . 82.8(7) ?
Cu7 S1A_6 Cu14 . . 79.0(6) ?
Cu8 S1A_6 Cu14 . . 143.6(15) ?
C2A_6 N1A_6 H1AA_6 . . 109.5 ?
C2A_6 N1A_6 H1AB_6 . . 109.5 ?
H1AA_6 N1A_6 H1AB_6 . . 109.5 ?
C2A_6 N1A_6 H1AC_6 . . 109.5 ?
H1AA_6 N1A_6 H1AC_6 . . 109.5 ?
H1AB_6 N1A_6 H1AC_6 . . 109.5 ?
C2A_6 C1A_6 S1A_6 . . 106(3) ?
C2A_6 C1A_6 Cu13 . . 154(3) ?
S1A_6 C1A_6 Cu13 . . 58.4(11) ?
C2A_6 C1A_6 H1BA_6 . . 110.5 ?
S1A_6 C1A_6 H1BA_6 . . 110.5 ?
Cu13 C1A_6 H1BA_6 . . 63.0 ?
C2A_6 C1A_6 H1BB_6 . . 110.5 ?
S1A_6 C1A_6 H1BB_6 . . 110.5 ?
Cu13 C1A_6 H1BB_6 . . 95.5 ?
H1BA_6 C1A_6 H1BB_6 . . 108.7 ?
N1A_6 C2A_6 C1A_6 . . 101(3) ?
N1A_6 C2A_6 C3A_6 . . 142(4) ?
C1A_6 C2A_6 C3A_6 . . 104(3) ?
N1A_6 C2A_6 H2A_6 . . 101.6 ?
C1A_6 C2A_6 H2A_6 . . 101.6 ?
C3A_6 C2A_6 H2A_6 . . 101.6 ?
O1A_6 C3A_6 O2A_6 . . 129(2) ?
O1A_6 C3A_6 C2A_6 . . 115.2(14) ?
O2A_6 C3A_6 C2A_6 . . 115.3(14) ?
C1_7 S1_7 Cu30 . . 107.0(3) ?
C1_7 S1_7 Cu29 . . 119.8(3) ?
Cu30 S1_7 Cu29 . . 89.79(10) ?
C1_7 S1_7 Cu22 . . 101.1(3) ?
Cu30 S1_7 Cu22 . . 73.59(8) ?
Cu29 S1_7 Cu22 . . 138.90(11) ?
C1_7 S1_7 Cu21 . . 108.8(3) ?
Cu30 S1_7 Cu21 . . 136.47(11) ?
Cu29 S1_7 Cu21 . . 93.35(10) ?
Cu22 S1_7 Cu21 . . 75.88(9) ?
C2_7 N1_7 H1A_7 . . 109.5 ?
C2_7 N1_7 H1B_7 . . 109.5 ?
H1A_7 N1_7 H1B_7 . . 109.5 ?
C2_7 N1_7 H1C_7 . . 109.5 ?
H1A_7 N1_7 H1C_7 . . 109.5 ?
H1B_7 N1_7 H1C_7 . . 109.5 ?
C2_7 C1_7 S1_7 . . 116.2(7) ?
C2_7 C1_7 H1AA_7 . . 108.2 ?
S1_7 C1_7 H1AA_7 . . 108.2 ?
C2_7 C1_7 H1AB_7 . . 108.2 ?
S1_7 C1_7 H1AB_7 . . 108.2 ?
H1AA_7 C1_7 H1AB_7 . . 107.4 ?
C1_7 C2_7 N1_7 . . 112.5(7) ?
C1_7 C2_7 C3_7 . . 111.4(9) ?
N1_7 C2_7 C3_7 . . 109.6(7) ?
C1_7 C2_7 H2_7 . . 107.7 ?
N1_7 C2_7 H2_7 . . 107.7 ?
C3_7 C2_7 H2_7 . . 107.7 ?
O1_7 C3_7 O2_7 . . 127.9(9) ?
O1_7 C3_7 C2_7 . . 120.2(9) ?
O2_7 C3_7 C2_7 . . 111.9(8) ?
C1_8 S1_8 Cu24 . . 120.5(4) ?
C1_8 S1_8 Cu27 . . 101.0(4) ?
Cu24 S1_8 Cu27 . . 138.17(14) ?
C1_8 S1_8 Cu29 . . 112.0(4) ?
Cu24 S1_8 Cu29 . . 88.23(11) ?
Cu27 S1_8 Cu29 . . 80.61(10) ?
C1_8 S1_8 Cu25 . . 104.3(4) ?
Cu24 S1_8 Cu25 . . 86.31(10) ?
Cu27 S1_8 Cu25 . . 77.87(9) ?
Cu29 S1_8 Cu25 . . 140.61(13) ?
C2_8 N1_8 H1A_8 . . 109.5 ?
C2_8 N1_8 H1B_8 . . 109.5 ?
H1A_8 N1_8 H1B_8 . . 109.5 ?
C2_8 N1_8 H1C_8 . . 109.5 ?
H1A_8 N1_8 H1C_8 . . 109.5 ?
H1B_8 N1_8 H1C_8 . . 109.5 ?
C2_8 C1_8 S1_8 . . 113.3(9) ?
C2_8 C1_8 H1AA_8 . . 108.9 ?
S1_8 C1_8 H1AA_8 . . 108.9 ?
C2_8 C1_8 H1AB_8 . . 108.9 ?
S1_8 C1_8 H1AB_8 . . 108.9 ?
H1AA_8 C1_8 H1AB_8 . . 107.7 ?
C1_8 C2_8 N1_8 . . 110.4(11) ?
C1_8 C2_8 C3_8 . . 111.0(11) ?
N1_8 C2_8 C3_8 . . 111.9(10) ?
C1_8 C2_8 H2_8 . . 107.8 ?
N1_8 C2_8 H2_8 . . 107.8 ?
C3_8 C2_8 H2_8 . . 107.8 ?
O1_8 C3_8 O2_8 . . 121.3(13) ?
O1_8 C3_8 C2_8 . . 121.7(12) ?
O2_8 C3_8 C2_8 . . 116.9(12) ?
C1_9 S1_9 Cu20 . . 116.2(3) ?
C1_9 S1_9 Cu27 . . 110.3(4) ?
Cu20 S1_9 Cu27 . . 90.28(10) ?
C1_9 S1_9 Cu18 . . 107.3(4) ?
Cu20 S1_9 Cu18 . . 76.31(9) ?
Cu27 S1_9 Cu18 . . 142.24(11) ?
C1_9 S1_9 Cu21 . . 103.4(3) ?
Cu20 S1_9 Cu21 . . 138.21(11) ?
Cu27 S1_9 Cu21 . . 87.75(10) ?
Cu18 S1_9 Cu21 . . 80.08(10) ?
C2_9 N1_9 H1A_9 . . 109.5 ?
C2_9 N1_9 H1B_9 . . 109.5 ?
H1A_9 N1_9 H1B_9 . . 109.5 ?
C2_9 N1_9 H1C_9 . . 109.5 ?
H1A_9 N1_9 H1C_9 . . 109.5 ?
H1B_9 N1_9 H1C_9 . . 109.5 ?
C2_9 C1_9 S1_9 . . 115.2(6) ?
C2_9 C1_9 H1D_9 . . 108.5 ?
S1_9 C1_9 H1D_9 . . 108.5 ?
C2_9 C1_9 H1DE_9 . . 108.5 ?
S1_9 C1_9 H1DE_9 . . 108.5 ?
H1D_9 C1_9 H1DE_9 . . 107.5 ?
C1_9 C2_9 C3_9 . . 110.2(7) ?
C1_9 C2_9 N1_9 . . 113.5(8) ?
C3_9 C2_9 N1_9 . . 108.8(8) ?
C1_9 C2_9 H2_9 . . 108.1 ?
C3_9 C2_9 H2_9 . . 108.1 ?
N1_9 C2_9 H2_9 . . 108.1 ?
O1_9 C3_9 O2_9 . . 124.9(9) ?
O1_9 C3_9 C2_9 . . 116.5(9) ?
O2_9 C3_9 C2_9 . . 118.3(10) ?
C1_10 S1_10 Cu31 . . 102.0(3) ?
C1_10 S1_10 Cu30 . . 119.2(3) ?
Cu31 S1_10 Cu30 . . 138.57(12) ?
C1_10 S1_10 Cu24 . . 110.4(4) ?
Cu31 S1_10 Cu24 . . 79.16(10) ?
Cu30 S1_10 Cu24 . . 89.92(11) ?
C1_10 S1_10 Cu23 . . 107.6(4) ?
Cu31 S1_10 Cu23 . . 79.26(10) ?
Cu30 S1_10 Cu23 . . 84.02(10) ?
Cu24 S1_10 Cu23 . . 139.33(12) ?
C2_10 N1_10 H1A_10 . . 109.5 ?
C2_10 N1_10 H1B_10 . . 109.5 ?
H1A_10 N1_10 H1B_10 . . 109.5 ?
C2_10 N1_10 H1C_10 . . 109.5 ?
H1A_10 N1_10 H1C_10 . . 109.5 ?
H1B_10 N1_10 H1C_10 . . 109.5 ?
C2_10 C1_10 S1_10 . . 114.5(6) ?
C2_10 C1_10 H1D_10 . . 108.6 ?
S1_10 C1_10 H1D_10 . . 108.6 ?
C2_10 C1_10 H1DE_10 . . 108.6 ?
S1_10 C1_10 H1DE_10 . . 108.6 ?
H1D_10 C1_10 H1DE_10 . . 107.6 ?
N1_10 C2_10 C3_10 . . 106.6(8) ?
N1_10 C2_10 C1_10 . . 112.5(8) ?
C3_10 C2_10 C1_10 . . 109.3(7) ?
N1_10 C2_10 H2_10 . . 109.5 ?
C3_10 C2_10 H2_10 . . 109.5 ?
C1_10 C2_10 H2_10 . . 109.5 ?
O1_10 C3_10 O2_10 . . 125.8(9) ?
O1_10 C3_10 C2_10 . . 120.8(10) ?
O2_10 C3_10 C2_10 . . 113.4(9) ?
C1_11 S1_11 Cu22 . . 114.0(3) ?
C1_11 S1_11 Cu18 . . 113.2(3) ?
Cu22 S1_11 Cu18 . . 90.15(10) ?
C1_11 S1_11 Cu23 . . 105.6(3) ?
Cu22 S1_11 Cu23 . . 81.82(9) ?
Cu18 S1_11 Cu23 . . 140.22(14) ?
C1_11 S1_11 Cu19 . . 107.0(3) ?
Cu22 S1_11 Cu19 . . 138.06(13) ?
Cu18 S1_11 Cu19 . . 81.51(9) ?
Cu23 S1_11 Cu19 . . 79.07(9) ?
C2_11 N1_11 H1A_11 . . 109.5 ?
C2_11 N1_11 H1B_11 . . 109.5 ?
H1A_11 N1_11 H1B_11 . . 109.5 ?
C2_11 N1_11 H1C_11 . . 109.5 ?
H1A_11 N1_11 H1C_11 . . 109.5 ?
H1B_11 N1_11 H1C_11 . . 109.5 ?
C2_11 C1_11 S1_11 . . 116.1(7) ?
C2_11 C1_11 H1AA_11 . . 108.3 ?
S1_11 C1_11 H1AA_11 . . 108.3 ?
C2_11 C1_11 H1AB_11 . . 108.3 ?
S1_11 C1_11 H1AB_11 . . 108.3 ?
H1AA_11 C1_11 H1AB_11 . . 107.4 ?
C3_11 C2_11 N1_11 . . 107.5(8) ?
C3_11 C2_11 C1_11 . . 110.2(10) ?
N1_11 C2_11 C1_11 . . 113.3(8) ?
C3_11 C2_11 H2_11 . . 108.6 ?
N1_11 C2_11 H2_11 . . 108.6 ?
C1_11 C2_11 H2_11 . . 108.6 ?
O1_11 C3_11 O2_11 . . 121.8(12) ?
O1_11 C3_11 C2_11 . . 122.6(10) ?
O2_11 C3_11 C2_11 . . 115.0(11) ?
C1_12 S1_12 Cu31 . . 114.3(3) ?
C1_12 S1_12 Cu20 . . 109.0(3) ?
Cu31 S1_12 Cu20 . . 136.06(11) ?
C1_12 S1_12 Cu19 . . 115.8(4) ?
Cu31 S1_12 Cu19 . . 92.02(11) ?
Cu20 S1_12 Cu19 . . 75.54(9) ?
C1_12 S1_12 Cu25 . . 102.6(4) ?
Cu31 S1_12 Cu25 . . 82.12(10) ?
Cu20 S1_12 Cu25 . . 81.52(10) ?
Cu19 S1_12 Cu25 . . 139.87(11) ?
C2_12 N1_12 H1A_12 . . 109.5 ?
C2_12 N1_12 H1B_12 . . 109.5 ?
H1A_12 N1_12 H1B_12 . . 109.5 ?
C2_12 N1_12 H1C_12 . . 109.5 ?
H1A_12 N1_12 H1C_12 . . 109.5 ?
H1B_12 N1_12 H1C_12 . . 109.5 ?
C2_12 C1_12 S1_12 . . 114.9(7) ?
C2_12 C1_12 H1AA_12 . . 108.5 ?
S1_12 C1_12 H1AA_12 . . 108.5 ?
C2_12 C1_12 H1AB_12 . . 108.5 ?
S1_12 C1_12 H1AB_12 . . 108.5 ?
H1AA_12 C1_12 H1AB_12 . . 107.5 ?
N1_12 C2_12 C1_12 . . 111.0(8) ?
N1_12 C2_12 C3_12 . . 109.5(8) ?
C1_12 C2_12 C3_12 . . 110.2(9) ?
N1_12 C2_12 H2_12 . . 108.7 ?
C1_12 C2_12 H2_12 . . 108.7 ?
C3_12 C2_12 H2_12 . . 108.7 ?
O1_12 C3_12 O2_12 . . 126.1(10) ?
O1_12 C3_12 C2_12 . . 118.2(10) ?
O2_12 C3_12 C2_12 . . 115.7(9) ?
H1A_13 O1_13 H1B_13 . . 112(5) ?

loop_
_geom_bond_atom_site_label_1
_geom_bond_atom_site_label_2
_geom_bond_site_symmetry_2
_geom_bond_distance
_geom_bond_publ_flag
Cu1 Cl3 . 2.244(3) ?
Cu1 Cl1 . 2.320(3) ?
Cu1 Cl2 . 2.355(3) ?
Cu1 Cl6 4_546 2.572(3) ?
Cu1 Cu4 . 2.900(2) ?
Cu1 Cu2 . 3.048(2) ?
Cu2 S1_2 . 2.243(3) ?
Cu2 S1_3 . 2.267(3) ?
Cu2 Cl1 . 2.283(3) ?
Cu2 Cu4 . 2.734(2) ?
Cu2 Cu3 . 2.982(2) ?
Cu2 Cu6 . 3.018(2) ?
Cu3 S1_2 . 2.253(3) ?
Cu3 S1_5 . 2.26(4) ?
Cu3 S1A_5 . 2.28(5) ?
Cu3 Cl3 . 2.299(3) ?
Cu3 Cl15 . 2.673(3) ?
Cu3 Cu12 . 2.890(2) ?
Cu3 Cu15 . 2.914(2) ?
Cu3 Cu4 . 2.915(2) ?
Cu4 S1A_5 . 2.14(4) ?
Cu4 S1_3 . 2.223(3) ?
Cu4 S1_5 . 2.30(3) ?
Cu4 Cl2 . 2.318(3) ?
Cu4 Cu7 . 2.976(2) ?
Cu5 S1_1 . 2.21(3) ?
Cu5 S1_2 . 2.232(3) ?
Cu5 Cl4 . 2.288(3) ?
Cu5 S1A_1 . 2.31(6) ?
Cu5 Cu6 . 2.7449(19) ?
Cu5 Cu12 . 2.7721(18) ?
Cu5 Cu10 . 2.830(2) ?
Cu5 Cu11 . 2.8889(18) ?
Cu6 S1A_1 . 2.21(6) ?
Cu6 S1_1 . 2.29(3) ?
Cu6 S1_3 . 2.298(3) ?
Cu6 Cl7 . 2.363(3) ?
Cu6 Cl5 . 2.435(4) ?
Cu7 S1_3 . 2.230(4) ?
Cu7 S1A_6 . 2.234(17) ?
Cu7 S1_6 . 2.246(5) ?
Cu7 Cl10 . 2.328(3) ?
Cu7 Cu14 . 2.855(2) ?
Cu7 Cu8 . 2.916(3) ?
Cu8 S1A_1 . 2.10(6) ?
Cu8 S1A_6 . 2.248(18) ?
Cu8 S1_6 . 2.249(5) ?
Cu8 Cl9 . 2.255(4) ?
Cu8 S1_1 . 2.27(3) ?
Cu8 Cu9 . 3.052(3) ?
Cu9 Cl7 . 2.269(4) ?
Cu9 Cl10 . 2.292(3) ?
Cu9 Cl9 . 2.369(4) ?
Cu9 Cl7 2_556 2.576(3) ?
Cu10 S1_1 . 2.23(3) ?
Cu10 S1_4 . 2.236(3) ?
Cu10 S1A_1 . 2.27(6) ?
Cu10 Cl6 . 2.338(3) ?
Cu10 Cu12 . 2.906(2) ?
Cu10 Cu13 . 3.020(2) ?
Cu10 Cu11 . 3.036(2) ?
Cu11 Cl4 . 2.264(3) ?
Cu11 Cl8 . 2.308(3) ?
Cu11 Cl6 . 2.344(3) ?
Cu11 Cl2 4_556 2.593(3) ?
Cu11 Cu12 . 3.0223(19) ?
Cu12 S1_4 . 2.251(3) ?
Cu12 S1_2 . 2.263(3) ?
Cu12 Cl8 . 2.297(3) ?
Cu12 Cu15 . 3.009(2) ?
Cu13 S1A_6 . 2.228(18) ?
Cu13 S1_6 . 2.237(5) ?
Cu13 S1_4 . 2.293(4) ?
Cu13 Cl12 . 2.300(3) ?
Cu13 C1A_6 . 2.54(4) ?
Cu13 Cu14 . 2.966(2) ?
Cu13 Cu15 . 2.981(3) ?
Cu13 Cu16 . 3.048(2) ?
Cu14 S1_5 . 2.22(4) ?
Cu14 S1A_6 . 2.255(18) ?
Cu14 S1_6 . 2.274(4) ?
Cu14 S1A_5 . 2.29(5) ?
Cu14 Cl13 . 2.303(3) ?
Cu14 Cl11 . 2.682(3) ?
Cu14 Cu15 . 3.032(2) ?
Cu15 S1_5 . 2.15(3) ?
Cu15 S1_4 . 2.233(3) ?
Cu15 Cl14 . 2.310(3) ?
Cu15 S1A_5 . 2.37(4) ?
Cu16 Cl13 . 2.284(3) ?
Cu16 Cl12 . 2.289(3) ?
Cu16 Cl14 . 2.341(3) ?
Cu16 Cl17 . 2.604(3) ?
Cl17 Cu20 . 2.293(2) ?
Cl17 Cu17 . 2.358(3) ?
Cl18 Cu18 . 2.292(3) ?
Cl18 Cu17 . 2.312(3) ?
Cl19 Cu19 . 2.284(3) ?
Cl19 Cu17 . 2.300(3) ?
Cl20 Cu28 . 2.277(3) ?
Cl20 Cu27 . 2.298(3) ?
Cl21 Cu21 . 2.524(3) ?
Cl21 Cu18 . 2.767(3) ?
Cl22 Cu28 . 2.295(3) ?
Cl22 Cu21 . 2.363(3) ?
Cl22 Cu32 4 2.505(3) ?
Cl23 Cu29 . 2.286(3) ?
Cl23 Cu28 . 2.347(3) ?
Cl24 Cu26 . 2.279(3) ?
Cl24 Cu22 . 2.286(2) ?
Cl25 Cu30 . 2.312(2) ?
Cl25 Cu26 . 2.356(3) ?
Cl25 Cu26 2_655 2.570(3) ?
Cl26 Cu29 . 2.740(3) ?
Cl27 Cu26 . 2.287(3) ?
Cl27 Cu23 . 2.378(3) ?
Cl28 Cu25 . 2.463(3) ?
Cl29 Cu23 . 2.524(3) ?
Cl30 Cu32 . 2.297(3) ?
Cl30 Cu25 . 2.384(3) ?
Cl31 Cu31 . 2.289(3) ?
Cl31 Cu32 . 2.371(3) ?
Cl31 Cu28 4_545 2.626(3) ?
Cl32 Cu24 . 2.283(3) ?
Cl32 Cu32 . 2.311(3) ?
Cu17 Cl14 . 2.594(3) ?
Cu17 Cu20 . 2.9094(19) ?
Cu17 Cu19 . 3.0024(18) ?
Cu17 Cu18 . 3.0272(18) ?
Cu18 S1_11 . 2.229(3) ?
Cu18 S1_9 . 2.287(3) ?
Cu18 Cu20 . 2.7830(19) ?
Cu18 Cu21 . 2.9437(19) ?
Cu18 Cu19 . 2.9469(18) ?
Cu19 S1_12 . 2.259(3) ?
Cu19 S1_11 . 2.284(3) ?
Cu19 Cu20 . 2.7589(18) ?
Cu19 Cu23 . 2.9070(18) ?
Cu20 S1_9 . 2.217(2) ?
Cu20 S1_12 . 2.246(2) ?
Cu20 Cu25 . 2.9624(19) ?
Cu21 S1_7 . 2.277(3) ?
Cu21 S1_9 . 2.289(3) ?
Cu21 Cu22 . 2.7944(17) ?
Cu22 S1_11 . 2.221(3) ?
Cu22 S1_7 . 2.268(3) ?
Cu22 Cu30 . 2.6986(18) ?
Cu22 Cu26 . 2.8853(16) ?
Cu22 Cu23 . 2.9494(17) ?
Cu23 S1_11 . 2.282(3) ?
Cu23 S1_10 . 2.302(3) ?
Cu23 Cu31 . 2.882(2) ?
Cu23 Cu30 . 3.030(2) ?
Cu24 S1_8 . 2.222(3) ?
Cu24 S1_10 . 2.226(3) ?
Cu24 Cu31 . 2.830(2) ?
Cu24 Cu32 . 3.008(2) ?
Cu25 S1_8 . 2.291(3) ?
Cu25 S1_12 . 2.291(3) ?
Cu25 Cu27 . 2.8418(17) ?
Cu25 Cu31 . 2.959(2) ?
Cu26 Cu30 . 2.8768(19) ?
Cu26 Cu26 2_655 3.049(2) ?
Cu27 S1_9 . 2.224(3) ?
Cu27 S1_8 . 2.230(3) ?
Cu27 Cu28 . 2.8866(18) ?
Cu27 Cu29 . 2.901(2) ?
Cu28 Cu32 4 3.0548(18) ?
Cu29 S1_7 . 2.245(3) ?
Cu29 S1_8 . 2.255(3) ?
Cu30 S1_10 . 2.225(2) ?
Cu30 S1_7 . 2.238(2) ?
Cu31 S1_12 . 2.212(3) ?
Cu31 S1_10 . 2.215(3) ?
Cu31 Cu32 . 3.036(2) ?
S1_1 C1_1 . 1.837(19) ?
O1_1 C3_1 . 1.246(16) ?
O2_1 C3_1 . 1.272(17) ?
N1_1 C2_1 . 1.555(17) ?
N1_1 H1A_1 . 0.9100 ?
N1_1 H1B_1 . 0.9100 ?
N1_1 H1C_1 . 0.9100 ?
C1_1 C2_1 . 1.503(19) ?
C1_1 H1D_1 . 0.9900 ?
C1_1 H1E_1 . 0.9900 ?
C2_1 C3_1 . 1.518(16) ?
C2_1 H2_1 . 1.0000 ?
S1A_1 C1A_1 . 1.86(5) ?
O1A_1 C3A_1 . 1.17(6) ?
O2A_1 C3A_1 . 1.20(6) ?
N1A_1 C2A_1 . 1.45(5) ?
N1A_1 H1AA_1 . 0.9100 ?
N1A_1 H1AB_1 . 0.9100 ?
N1A_1 H1AC_1 . 0.9100 ?
C1A_1 C2A_1 . 1.26(7) ?
C1A_1 H1BA_1 . 0.9900 ?
C1A_1 H1BB_1 . 0.9900 ?
C2A_1 C3A_1 . 1.54(6) ?
C2A_1 H2A_1 . 1.0000 ?
S1_2 C1_2 . 1.835(11) ?
O1_2 C3_2 . 1.235(15) ?
O2_2 C3_2 . 1.302(16) ?
N1_2 C2_2 . 1.553(15) ?
N1_2 H1A_2 . 0.9100 ?
N1_2 H1B_2 . 0.9100 ?
N1_2 H1C_2 . 0.9100 ?
C1_2 C2_2 . 1.520(15) ?
C1_2 H1AA_2 . 0.9900 ?
C1_2 H1AB_2 . 0.9900 ?
C2_2 C3_2 . 1.499(16) ?
C2_2 H2_2 . 1.0000 ?
S1_3 C1_3 . 1.824(8) ?
O1_3 C3_3 . 1.260(11) ?
O2_3 C3_3 . 1.248(11) ?
N1_3 C2_3 . 1.482(11) ?
N1_3 H1A_3 . 0.9100 ?
N1_3 H1B_3 . 0.9100 ?
N1_3 H1C_3 . 0.9100 ?
C1_3 C2_3 . 1.517(11) ?
C1_3 H1D_3 . 0.9900 ?
C1_3 H1DE_3 . 0.9900 ?
C2_3 C3_3 . 1.513(11) ?
C2_3 H2_3 . 1.0000 ?
S1_4 C1_4 . 1.826(9) ?
O1_4 C3_4 . 1.208(12) ?
O2_4 C3_4 . 1.314(13) ?
N1_4 C2_4 . 1.509(13) ?
N1_4 H1A_4 . 0.9100 ?
N1_4 H1B_4 . 0.9100 ?
N1_4 H1C_4 . 0.9100 ?
C1_4 C2_4 . 1.531(13) ?
C1_4 H1AA_4 . 0.9900 ?
C1_4 H1AB_4 . 0.9900 ?
C2_4 C3_4 . 1.496(13) ?
C2_4 H2_4 . 1.0000 ?
S1_5 C1_5 . 1.819(19) ?
O1_5 C3_5 . 1.245(17) ?
O2_5 C3_5 . 1.273(17) ?
N1_5 C2_5 . 1.535(17) ?
N1_5 H1A_5 . 0.9100 ?
N1_5 H1B_5 . 0.9100 ?
N1_5 H1C_5 . 0.9100 ?
C1_5 C2_5 . 1.486(19) ?
C1_5 H1AA_5 . 0.9900 ?
C1_5 H1AB_5 . 0.9900 ?
C2_5 C3_5 . 1.525(17) ?
C2_5 H2_5 . 1.0000 ?
S1A_5 C1A_5 . 1.92(3) ?
O1A_5 C3A_5 . 1.37(3) ?
O2A_5 C3A_5 . 1.16(3) ?
N1A_5 C2A_5 . 1.37(4) ?
N1A_5 H1A1_5 . 0.9100 ?
N1A_5 H1A2_5 . 0.9100 ?
N1A_5 H1A3_5 . 0.9100 ?
C1A_5 C2A_5 . 1.84(5) ?
C1A_5 H1AC_5 . 0.9900 ?
C1A_5 H1AD_5 . 0.9900 ?
C2A_5 C3A_5 . 1.57(3) ?
C2A_5 H2A_5 . 1.0000 ?
S1_6 C1_6 . 1.878(14) ?
O1_6 C3_6 . 1.214(11) ?
O2_6 C3_6 . 1.222(11) ?
N1_6 C2_6 . 1.558(16) ?
N1_6 H1A_6 . 0.9100 ?
N1_6 H1B_6 . 0.9100 ?
N1_6 H1C_6 . 0.9100 ?
C1_6 C2_6 . 1.502(17) ?
C1_6 H1D_6 . 0.9900 ?
C1_6 H1E_6 . 0.9900 ?
C2_6 C3_6 . 1.594(16) ?
C2_6 H2_6 . 1.0000 ?
O4_6 H4A_6 . 0.8401(15) ?
O4_6 H4B_6 . 0.8400(17) ?
S1A_6 C1A_6 . 1.877(19) ?
O1A_6 C3A_6 . 1.211(14) ?
O2A_6 C3A_6 . 1.214(14) ?
N1A_6 C2A_6 . 1.57(2) ?
N1A_6 H1AA_6 . 0.9100 ?
N1A_6 H1AB_6 . 0.9100 ?
N1A_6 H1AC_6 . 0.9100 ?
C1A_6 C2A_6 . 1.59(7) ?
C1A_6 H1BA_6 . 0.9900 ?
C1A_6 H1BB_6 . 0.9900 ?
C2A_6 C3A_6 . 1.61(2) ?
C2A_6 H2A_6 . 1.0000 ?
S1_7 C1_7 . 1.840(9) ?
O1_7 C3_7 . 1.222(10) ?
O2_7 C3_7 . 1.312(11) ?
N1_7 C2_7 . 1.499(11) ?
N1_7 H1A_7 . 0.9100 ?
N1_7 H1B_7 . 0.9100 ?
N1_7 H1C_7 . 0.9100 ?
C1_7 C2_7 . 1.493(11) ?
C1_7 H1AA_7 . 0.9900 ?
C1_7 H1AB_7 . 0.9900 ?
C2_7 C3_7 . 1.500(11) ?
C2_7 H2_7 . 1.0000 ?
S1_8 C1_8 . 1.823(11) ?
O1_8 C3_8 . 1.234(13) ?
O2_8 C3_8 . 1.309(13) ?
N1_8 C2_8 . 1.509(13) ?
N1_8 H1A_8 . 0.9100 ?
N1_8 H1B_8 . 0.9100 ?
N1_8 H1C_8 . 0.9100 ?
C1_8 C2_8 . 1.485(14) ?
C1_8 H1AA_8 . 0.9900 ?
C1_8 H1AB_8 . 0.9900 ?
C2_8 C3_8 . 1.537(14) ?
C2_8 H2_8 . 1.0000 ?
S1_9 C1_9 . 1.832(8) ?
O1_9 C3_9 . 1.226(11) ?
O2_9 C3_9 . 1.252(11) ?
N1_9 C2_9 . 1.523(12) ?
N1_9 H1A_9 . 0.9100 ?
N1_9 H1B_9 . 0.9100 ?
N1_9 H1C_9 . 0.9100 ?
C1_9 C2_9 . 1.496(11) ?
C1_9 H1D_9 . 0.9900 ?
C1_9 H1DE_9 . 0.9900 ?
C2_9 C3_9 . 1.513(11) ?
C2_9 H2_9 . 1.0000 ?
S1_10 C1_10 . 1.825(8) ?
O1_10 C3_10 . 1.221(11) ?
O2_10 C3_10 . 1.270(11) ?
N1_10 C2_10 . 1.487(11) ?
N1_10 H1A_10 . 0.9100 ?
N1_10 H1B_10 . 0.9100 ?
N1_10 H1C_10 . 0.9100 ?
C1_10 C2_10 . 1.540(11) ?
C1_10 H1D_10 . 0.9900 ?
C1_10 H1DE_10 . 0.9900 ?
C2_10 C3_10 . 1.538(12) ?
C2_10 H2_10 . 1.0000 ?
S1_11 C1_11 . 1.830(10) ?
O1_11 C3_11 . 1.211(13) ?
O2_11 C3_11 . 1.290(12) ?
N1_11 C2_11 . 1.491(11) ?
N1_11 H1A_11 . 0.9100 ?
N1_11 H1B_11 . 0.9100 ?
N1_11 H1C_11 . 0.9100 ?
C1_11 C2_11 . 1.501(13) ?
C1_11 H1AA_11 . 0.9900 ?
C1_11 H1AB_11 . 0.9900 ?
C2_11 C3_11 . 1.489(13) ?
C2_11 H2_11 . 1.0000 ?
S1_12 C1_12 . 1.823(8) ?
O1_12 C3_12 . 1.226(12) ?
O2_12 C3_12 . 1.269(12) ?
N1_12 C2_12 . 1.501(11) ?
N1_12 H1A_12 . 0.9100 ?
N1_12 H1B_12 . 0.9100 ?
N1_12 H1C_12 . 0.9100 ?
C1_12 C2_12 . 1.514(12) ?
C1_12 H1AA_12 . 0.9900 ?
C1_12 H1AB_12 . 0.9900 ?
C2_12 C3_12 . 1.522(12) ?
C2_12 H2_12 . 1.0000 ?
O1_13 H1A_13 . 0.82(3) ?
O1_13 H1B_13 . 0.83(3) ?

loop_
_geom_hbond_atom_site_label_D
_geom_hbond_atom_site_label_H
_geom_hbond_atom_site_label_A
_geom_hbond_site_symmetry_A
_geom_hbond_distance_DH
_geom_hbond_distance_HA
_geom_hbond_distance_DA
_geom_hbond_angle_DHA
_geom_hbond_publ_flag
N1_1 H1A_1 Cl6 . 0.91 2.73 3.554(19) 151 yes
N1_1 H1A_1 Cl16 . 0.91 2.66 3.148(16) 115 yes
N1_1 H1B_1 Cl3 4_556 0.91 2.81 3.42(2) 126 yes
N1A_1 H1AA_1 Cl7 . 0.91 2.74 3.34(4) 125 yes
N1A_1 H1AA_1 Cl9 . 0.91 2.54 3.28(3) 138 yes
N1_2 H1A_2 Cl4 . 0.91 2.78 3.395(15) 126 yes
N1_2 H1A_2 O2A_5 4_556 0.91 2.48 3.04(2) 120 yes
N1_2 H1C_2 Cl5 . 0.91 2.19 3.101(15) 175 yes
N1_3 H1A_3 Cl10 . 0.91 2.69 3.592(9) 171 yes
N1_3 H1B_3 O2_3 . 0.91 2.13 2.605(10) 112 yes
N1_3 H1C_3 Cl2 . 0.91 2.53 3.306(8) 143 yes
N1_3 H1C_3 Cl11 . 0.91 2.68 3.228(9) 120 yes
N1_4 H1B_4 Cl15 . 0.91 2.44 3.199(10) 141 yes
N1_4 H1B_4 S1_4 . 0.91 2.82 3.300(10) 114 yes
N1_5 H1B_5 O2_12 . 0.91 2.36 3.14(3) 144 yes
N1_5 H1C_5 Cl11 . 0.91 2.76 3.46(2) 134 yes
N1_5 H1C_5 Cl13 . 0.91 2.49 3.24(2) 139 yes
N1A_5 H1A2_5 Cl2 . 0.91 2.74 3.46(2) 137 yes
N1A_5 H1A2_5 Cl11 . 0.91 2.42 2.99(2) 121 yes
N1A_5 H1A2_5 S1A_5 . 0.91 2.68 3.22(4) 119 yes
N1A_5 H1A3_5 Cl4 4_546 0.91 2.82 3.49(3) 132 yes
N1_6 H1B_6 O3_6 . 0.91 1.92 2.70(3) 142 yes
N1_6 H1C_6 Cl16 . 0.91 2.53 3.311(16) 145 yes
N1_6 H1C_6 S1_6 . 0.91 2.89 3.330(16) 111 yes
N1A_6 H1AC_6 Cl11 . 0.91 2.74 3.60(7) 158 yes
N1_7 H1B_7 Cl23 . 0.91 2.77 3.435(9) 131 yes
N1_7 H1B_7 Cl26 . 0.91 2.58 3.315(9) 138 yes
N1_7 H1C_7 O1_13 . 0.91 1.99 2.803(12) 148 yes
N1_8 H1C_8 Cl26 . 0.91 2.51 3.370(12) 158 yes
N1_8 H1C_8 S1_8 . 0.91 2.83 3.286(13) 112 yes
N1_9 H1A_9 Cl20 . 0.91 2.85 3.585(9) 139 yes
N1_9 H1A_9 O1_10 4 0.91 2.12 2.796(11) 130 yes
N1_9 H1B_9 O4_6 . 0.91 2.01 2.86(3) 154 yes
N1_9 H1C_9 Cl17 . 0.91 2.79 3.348(9) 121 yes
N1_9 H1C_9 Cl28 . 0.91 2.45 3.211(9) 142 yes
N1_10 H1B_10 Cl25 . 0.91 2.77 3.239(9) 113 yes
N1_10 H1B_10 Cl26 . 0.91 2.57 3.363(8) 146 yes
N1_10 H1C_10 O2_9 4_545 0.91 2.15 2.856(12) 134 yes
N1_11 H1A_11 O1_13 2_655 0.91 2.08 2.971(13) 167 yes
N1_11 H1C_11 Cl21 . 0.91 2.61 3.362(10) 141 yes
N1_11 H1C_11 Cl24 . 0.91 2.61 3.235(9) 126 yes
N1_12 H1A_12 Cl31 . 0.91 2.92 3.387(9) 113 yes
N1_12 H1C_12 Cl29 . 0.91 2.44 3.316(9) 161 yes
O4_6 H4B_6 Cl12 . 0.8400(17) 2.89(10) 3.32(3) 114(8) yes
O4_6 H4B_6 O3_6 . 0.8400(17) 1.76(7) 2.51(4) 148(10) yes
O1_13 H1A_13 Cl25 . 0.82(3) 2.97(3) 3.501(9) 125(2) yes

loop_
_geom_torsion_atom_site_label_1
_geom_torsion_atom_site_label_2
_geom_torsion_atom_site_label_3
_geom_torsion_atom_site_label_4
_geom_torsion_site_symmetry_1
_geom_torsion_site_symmetry_2
_geom_torsion_site_symmetry_3
_geom_torsion_site_symmetry_4
_geom_torsion
_geom_torsion_publ_flag
Cu5 S1_1 C1_1 C2_1 . . . . 173(2) ?
Cu10 S1_1 C1_1 C2_1 . . . . 89(3) ?
Cu8 S1_1 C1_1 C2_1 . . . . -10(3) ?
Cu6 S1_1 C1_1 C2_1 . . . . -108(3) ?
S1_1 C1_1 C2_1 C3_1 . . . . 166.7(19) ?
S1_1 C1_1 C2_1 N1_1 . . . . -74(3) ?
C1_1 C2_1 C3_1 O1_1 . . . . 140(3) ?
N1_1 C2_1 C3_1 O1_1 . . . . 19(3) ?
C1_1 C2_1 C3_1 O2_1 . . . . -35(3) ?
N1_1 C2_1 C3_1 O2_1 . . . . -156(2) ?
Cu8 S1A_1 C1A_1 C2A_1 . . . . 81(6) ?
Cu6 S1A_1 C1A_1 C2A_1 . . . . -24(7) ?
Cu10 S1A_1 C1A_1 C2A_1 . . . . 177(5) ?
Cu5 S1A_1 C1A_1 C2A_1 . . . . -103(6) ?
S1A_1 C1A_1 C2A_1 N1A_1 . . . . -78(6) ?
S1A_1 C1A_1 C2A_1 C3A_1 . . . . 147(5) ?
C1A_1 C2A_1 C3A_1 O1A_1 . . . . 107(7) ?
N1A_1 C2A_1 C3A_1 O1A_1 . . . . -25(7) ?
C1A_1 C2A_1 C3A_1 O2A_1 . . . . -71(8) ?
N1A_1 C2A_1 C3A_1 O2A_1 . . . . 157(4) ?
Cu5 S1_2 C1_2 C2_2 . . . . 79.5(10) ?
Cu2 S1_2 C1_2 C2_2 . . . . -24.2(11) ?
Cu3 S1_2 C1_2 C2_2 . . . . -114.6(9) ?
Cu12 S1_2 C1_2 C2_2 . . . . 161.2(9) ?
S1_2 C1_2 C2_2 C3_2 . . . . 163.3(12) ?
S1_2 C1_2 C2_2 N1_2 . . . . -73.6(15) ?
C1_2 C2_2 C3_2 O1_2 . . . . 141(2) ?
N1_2 C2_2 C3_2 O1_2 . . . . 14(3) ?
C1_2 C2_2 C3_2 O2_2 . . . . -25(3) ?
N1_2 C2_2 C3_2 O2_2 . . . . -152(2) ?
Cu4 S1_3 C1_3 C2_3 . . . . -6.5(11) ?
Cu7 S1_3 C1_3 C2_3 . . . . 86.9(9) ?
Cu2 S1_3 C1_3 C2_3 . . . . -88.6(9) ?
Cu6 S1_3 C1_3 C2_3 . . . . -174.8(8) ?
S1_3 C1_3 C2_3 N1_3 . . . . -64.4(11) ?
S1_3 C1_3 C2_3 C3_3 . . . . 174.3(8) ?
N1_3 C2_3 C3_3 O2_3 . . . . -3.6(12) ?
C1_3 C2_3 C3_3 O2_3 . . . . 119.2(11) ?
N1_3 C2_3 C3_3 O1_3 . . . . 174.8(8) ?
C1_3 C2_3 C3_3 O1_3 . . . . -62.4(12) ?
Cu15 S1_4 C1_4 C2_4 . . . . -3.7(12) ?
Cu10 S1_4 C1_4 C2_4 . . . . 177.8(9) ?
Cu12 S1_4 C1_4 C2_4 . . . . 92.3(9) ?
Cu13 S1_4 C1_4 C2_4 . . . . -94.7(10) ?
S1_4 C1_4 C2_4 C3_4 . . . . 167.2(10) ?
S1_4 C1_4 C2_4 N1_4 . . . . -70.6(12) ?
N1_4 C2_4 C3_4 O1_4 . . . . 18.0(18) ?
C1_4 C2_4 C3_4 O1_4 . . . . 141.5(14) ?
N1_4 C2_4 C3_4 O2_4 . . . . -157.4(12) ?
C1_4 C2_4 C3_4 O2_4 . . . . -33.9(18) ?
Cu15 S1_5 C1_5 C2_5 . . . . -78(3) ?
Cu14 S1_5 C1_5 C2_5 . . . . 21(4) ?
Cu3 S1_5 C1_5 C2_5 . . . . -164(3) ?
Cu4 S1_5 C1_5 C2_5 . . . . 114(3) ?
S1_5 C1_5 C2_5 C3_5 . . . . 161(2) ?
S1_5 C1_5 C2_5 N1_5 . . . . -73(3) ?
C1_5 C2_5 C3_5 O1_5 . . . . -44(3) ?
N1_5 C2_5 C3_5 O1_5 . . . . -170(2) ?
C1_5 C2_5 C3_5 O2_5 . . . . 144(3) ?
N1_5 C2_5 C3_5 O2_5 . . . . 18(3) ?
S1A_5 C1A_5 C2A_5 N1A_5 . . . . -73(3) ?
S1A_5 C1A_5 C2A_5 C3A_5 . . . . 166(2) ?
N1A_5 C2A_5 C3A_5 O2A_5 . . . . 24(4) ?
C1A_5 C2A_5 C3A_5 O2A_5 . . . . 139(3) ?
N1A_5 C2A_5 C3A_5 O1A_5 . . . . -158(3) ?
C1A_5 C2A_5 C3A_5 O1A_5 . . . . -43(3) ?
Cu13 S1_6 C1_6 C2_6 . . . . -8.7(14) ?
Cu7 S1_6 C1_6 C2_6 . . . . -177.8(11) ?
Cu8 S1_6 C1_6 C2_6 . . . . 99.0(12) ?
Cu14 S1_6 C1_6 C2_6 . . . . -97.9(12) ?
S1_6 C1_6 C2_6 N1_6 . . . . -80.6(15) ?
S1_6 C1_6 C2_6 C3_6 . . . . 168.9(11) ?
C1_6 C2_6 C3_6 O1_6 . . . . 129(2) ?
N1_6 C2_6 C3_6 O1_6 . . . . 17(3) ?
C1_6 C2_6 C3_6 O2_6 . . . . -52(3) ?
N1_6 C2_6 C3_6 O2_6 . . . . -165(2) ?
Cu13 S1A_6 C1A_6 C2A_6 . . . . -157(3) ?
Cu7 S1A_6 C1A_6 C2A_6 . . . . 46(4) ?
Cu8 S1A_6 C1A_6 C2A_6 . . . . -70(3) ?
Cu14 S1A_6 C1A_6 C2A_6 . . . . 121(2) ?
Cu7 S1A_6 C1A_6 Cu13 . . . . -157(2) ?
Cu8 S1A_6 C1A_6 Cu13 . . . . 86.5(14) ?
Cu14 S1A_6 C1A_6 Cu13 . . . . -82.4(8) ?
S1A_6 C1A_6 C2A_6 N1A_6 . . . . -81(5) ?
Cu13 C1A_6 C2A_6 N1A_6 . . . . -131(6) ?
S1A_6 C1A_6 C2A_6 C3A_6 . . . . 128(4) ?
Cu13 C1A_6 C2A_6 C3A_6 . . . . 79(7) ?
N1A_6 C2A_6 C3A_6 O1A_6 . . . . 77(10) ?
C1A_6 C2A_6 C3A_6 O1A_6 . . . . -154(4) ?
N1A_6 C2A_6 C3A_6 O2A_6 . . . . -106(10) ?
C1A_6 C2A_6 C3A_6 O2A_6 . . . . 23(4) ?
Cu30 S1_7 C1_7 C2_7 . . . . 110.9(6) ?
Cu29 S1_7 C1_7 C2_7 . . . . 11.1(8) ?
Cu22 S1_7 C1_7 C2_7 . . . . -173.0(6) ?
Cu21 S1_7 C1_7 C2_7 . . . . -94.3(6) ?
S1_7 C1_7 C2_7 N1_7 . . . . -67.5(9) ?
S1_7 C1_7 C2_7 C3_7 . . . . 169.0(7) ?
C1_7 C2_7 C3_7 O1_7 . . . . 129.1(10) ?
N1_7 C2_7 C3_7 O1_7 . . . . 4.0(14) ?
C1_7 C2_7 C3_7 O2_7 . . . . -50.7(11) ?
N1_7 C2_7 C3_7 O2_7 . . . . -175.7(9) ?
Cu24 S1_8 C1_8 C2_8 . . . . -2.2(11) ?
Cu27 S1_8 C1_8 C2_8 . . . . -176.5(8) ?
Cu29 S1_8 C1_8 C2_8 . . . . 99.3(9) ?
Cu25 S1_8 C1_8 C2_8 . . . . -96.3(9) ?
S1_8 C1_8 C2_8 N1_8 . . . . -71.9(12) ?
S1_8 C1_8 C2_8 C3_8 . . . . 163.4(9) ?
C1_8 C2_8 C3_8 O1_8 . . . . 114.5(17) ?
N1_8 C2_8 C3_8 O1_8 . . . . -9(2) ?
C1_8 C2_8 C3_8 O2_8 . . . . -63.2(18) ?
N1_8 C2_8 C3_8 O2_8 . . . . 173.0(14) ?
Cu20 S1_9 C1_9 C2_9 . . . . -10.2(10) ?
Cu27 S1_9 C1_9 C2_9 . . . . 90.7(8) ?
Cu18 S1_9 C1_9 C2_9 . . . . -93.1(8) ?
Cu21 S1_9 C1_9 C2_9 . . . . -176.7(7) ?
S1_9 C1_9 C2_9 C3_9 . . . . 176.4(8) ?
S1_9 C1_9 C2_9 N1_9 . . . . -61.3(10) ?
C1_9 C2_9 C3_9 O1_9 . . . . -57.1(13) ?
N1_9 C2_9 C3_9 O1_9 . . . . 177.9(9) ?
C1_9 C2_9 C3_9 O2_9 . . . . 116.8(11) ?
N1_9 C2_9 C3_9 O2_9 . . . . -8.2(12) ?
Cu31 S1_10 C1_10 C2_10 . . . . 176.7(7) ?
Cu30 S1_10 C1_10 C2_10 . . . . -8.0(10) ?
Cu24 S1_10 C1_10 C2_10 . . . . 93.9(8) ?
Cu23 S1_10 C1_10 C2_10 . . . . -100.9(8) ?
S1_10 C1_10 C2_10 N1_10 . . . . -61.7(10) ?
S1_10 C1_10 C2_10 C3_10 . . . . -179.8(7) ?
N1_10 C2_10 C3_10 O1_10 . . . . -6.8(12) ?
C1_10 C2_10 C3_10 O1_10 . . . . 115.0(10) ?
N1_10 C2_10 C3_10 O2_10 . . . . 175.3(8) ?
C1_10 C2_10 C3_10 O2_10 . . . . -62.9(12) ?
Cu22 S1_11 C1_11 C2_11 . . . . 73.4(8) ?
Cu18 S1_11 C1_11 C2_11 . . . . -27.8(9) ?
Cu23 S1_11 C1_11 C2_11 . . . . 161.2(7) ?
Cu19 S1_11 C1_11 C2_11 . . . . -115.7(7) ?
S1_11 C1_11 C2_11 C3_11 . . . . 162.7(7) ?
S1_11 C1_11 C2_11 N1_11 . . . . -76.8(10) ?
N1_11 C2_11 C3_11 O1_11 . . . . -4.1(18) ?
C1_11 C2_11 C3_11 O1_11 . . . . 119.8(14) ?
N1_11 C2_11 C3_11 O2_11 . . . . 167.0(12) ?
C1_11 C2_11 C3_11 O2_11 . . . . -69.1(14) ?
Cu31 S1_12 C1_12 C2_12 . . . . 83.5(7) ?
Cu20 S1_12 C1_12 C2_12 . . . . -104.3(7) ?
Cu19 S1_12 C1_12 C2_12 . . . . -21.6(8) ?
Cu25 S1_12 C1_12 C2_12 . . . . 170.4(6) ?
S1_12 C1_12 C2_12 N1_12 . . . . -69.9(10) ?
S1_12 C1_12 C2_12 C3_12 . . . . 168.6(7) ?
N1_12 C2_12 C3_12 O1_12 . . . . -3.2(17) ?
C1_12 C2_12 C3_12 O1_12 . . . . 119.2(13) ?
N1_12 C2_12 C3_12 O2_12 . . . . 175.4(11) ?
C1_12 C2_12 C3_12 O2_12 . . . . -62.3(14) ?

_cod_database_fobs_code 2022339
